data_7008380
loop_
_publ_author_name
'Novio, Fernando'
'Mas-Ballest\'e, Rub\'en'
'Gallardo, Iluminada'
'Gonz\'alez-Duarte, Pilar'
'Lled\'os, Agust\'i'
'Vila, Neus'

_publ_section_title
;
 Influence of the terminal ligands on the redox properties of the
 {Pt2(mu-S)2} core in [Pt2(Ph2X(CH2)2XPh2)2(mu-S)2] (X = P or As)
 complexes and on their reactivity towards metal centres, protic acids
 and organic electrophiles.
;
_journal_issue 16
_journal_name_full 'Dalton transactions (Cambridge, England : 2003)'
_journal_page_first 2742
_journal_page_last 2753
_journal_paper_doi 10.1039/b502196k
_journal_year 2005
_chemical_compound_source 'synthesis as described'
_chemical_formula_moiety '(C104 H96 As8 Hg Pt4 S4), 1.5Cl, 0.5(Cl H Cl), 2.5(C2 H6 O), H2 O'
_chemical_formula_sum 'C109 H113.5 As8 Cl2.5 Hg O3.5 Pt4 S4'
_chemical_formula_weight 3276.67
_chemical_name_common
;
tetrakis((mu!3$-Sulfido)-(1,2-bis(diphenylarsino)ethane)-
platinum)-mercury(ii) chloride hydrogen-dichloride ethanol water solvate
;
_chemical_name_systematic
;
tetrakis((\m~3~-Sulfido)-(1,2-bis(diphenylarsino)ethane)-platinum)-mercury(ii)
chloride hydrogen-dichloride ethanol water solvate
;
_space_group_IT_number 15
_space_group_name_Hall '-C 2yc'
_symmetry_cell_setting monoclinic
_symmetry_space_group_name_Hall '-C 2yc'
_symmetry_space_group_name_H-M 'C 1 2/c 1'
_atom_sites_solution_hydrogens geom
_atom_sites_solution_primary direct
_atom_sites_solution_secondary difmap
_audit_creation_date 2005-01-28T20:02:31-00:00
_audit_creation_method 'WinGX routine CIF_UPDATE'
_cell_angle_alpha 90
_cell_angle_beta 103.427(3)
_cell_angle_gamma 90
_cell_formula_units_Z 8
_cell_length_a 49.719(8)
_cell_length_b 15.207(3)
_cell_length_c 29.137(5)
_cell_measurement_reflns_used 1011
_cell_measurement_temperature 120.0(1)
_cell_measurement_theta_max 26.1
_cell_measurement_theta_min 3.06
_cell_measurement_wavelength 0.71073
_cell_volume 21428(7)
_computing_cell_refinement 'BRUKER Smart'
_computing_data_collection 'BRUKER Smart'
_computing_data_reduction 'BRUKER Saint'
_computing_molecular_graphics 'Ortep-3 for Windows (Farrugia, 1997)'
_computing_publication_material 'WinGX publication routines (Farrugia, 1999)'
_computing_structure_refinement 'SHELXL-97 (Sheldrick, 1997)'
_computing_structure_solution 'DIRDIF (Beurskeins et al., 1999)'
_diffrn_ambient_temperature 120.0(1)
_diffrn_measured_fraction_theta_full 0.993
_diffrn_measured_fraction_theta_max 0.993
_diffrn_measurement_device_type 'CCD Bruker Platform'
_diffrn_measurement_method '\w scans'
_diffrn_radiation_monochromator graphite
_diffrn_radiation_probe x-ray
_diffrn_radiation_type MoK\a
_diffrn_radiation_wavelength 0.71073
_diffrn_reflns_av_R_equivalents 0.1284
_diffrn_reflns_av_unetI/netI 0.1045
_diffrn_reflns_limit_h_max 60
_diffrn_reflns_limit_h_min -62
_diffrn_reflns_limit_k_max 18
_diffrn_reflns_limit_k_min 0
_diffrn_reflns_limit_l_max 36
_diffrn_reflns_limit_l_min 0
_diffrn_reflns_number 91017
_diffrn_reflns_theta_full 26.47
_diffrn_reflns_theta_max 26.47
_diffrn_reflns_theta_min 1.49
_exptl_absorpt_coefficient_mu 9.275
_exptl_absorpt_correction_T_max 0.757
_exptl_absorpt_correction_T_min 0.221
_exptl_absorpt_correction_type multi-scan
_exptl_absorpt_process_details
;
SADABS Sheldrick,G.M. (1997). University of Gottingen, Germany.
;
_exptl_crystal_colour yellow
_exptl_crystal_density_diffrn 2.031
_exptl_crystal_density_method 'not measured'
_exptl_crystal_description prism
_exptl_crystal_F_000 12464
_exptl_crystal_size_max 0.25
_exptl_crystal_size_mid 0.14
_exptl_crystal_size_min 0.03
_refine_diff_density_max 2.376
_refine_diff_density_min -2.158
_refine_diff_density_rms 0.275
_refine_ls_extinction_method none
_refine_ls_goodness_of_fit_ref 0.989
_refine_ls_hydrogen_treatment constr
_refine_ls_matrix_type full
_refine_ls_number_parameters 1174
_refine_ls_number_reflns 21990
_refine_ls_number_restraints 18
_refine_ls_restrained_S_all 0.991
_refine_ls_R_factor_all 0.1137
_refine_ls_R_factor_gt 0.0449
_refine_ls_shift/su_max 0.002
_refine_ls_shift/su_mean 0.000
_refine_ls_structure_factor_coef Fsqd
_refine_ls_weighting_details 'calc w=1/[\s^2^(Fo^2^)+(0.0503P)^2^+38.1791P] where P=(Fo^2^+2Fc^2^)/3'
_refine_ls_weighting_scheme calc
_refine_ls_wR_factor_gt 0.0859
_refine_ls_wR_factor_ref 0.1118
_reflns_number_gt 13193
_reflns_number_total 21990
_reflns_threshold_expression >2sigma(I)
_cod_data_source_file b502196k.txt
_cod_data_source_block ub07fb1n
_cod_original_sg_symbol_H-M 'C 2/c'
_cod_database_code 7008380

loop_
_space_group_symop_operation_xyz
'x, y, z'
'-x, y, -z+1/2'
'x+1/2, y+1/2, z'
'-x+1/2, y+1/2, -z+1/2'
'-x, -y, -z'
'x, -y, z-1/2'
'-x+1/2, -y+1/2, -z'
'x+1/2, -y+1/2, z-1/2'

loop_
_atom_site_label
_atom_site_type_symbol
_atom_site_fract_x
_atom_site_fract_y
_atom_site_fract_z
_atom_site_U_iso_or_equiv
_atom_site_adp_type
_atom_site_occupancy
_atom_site_symmetry_multiplicity
_atom_site_calc_flag
_atom_site_refinement_flags
_atom_site_disorder_assembly
_atom_site_disorder_group
Hg1 Hg 0.135196(10) 0.87564(3) 0.587921(17) 0.02615(11) Uani 1 1 d . . .
Pt1 Pt 0.142095(9) 0.66848(3) 0.639504(15) 0.01863(10) Uani 1 1 d . . .
Pt2 Pt 0.152399(9) 1.06294(3) 0.584263(15) 0.01544(10) Uani 1 1 d . . .
Pt3 Pt 0.133968(9) 0.70275(3) 0.532717(15) 0.01836(10) Uani 1 1 d . . .
Pt4 Pt 0.104560(9) 1.02968(3) 0.644079(15) 0.01686(10) Uani 1 1 d . . .
As1 As 0.10317(2) 1.05500(7) 0.72371(4) 0.0200(3) Uani 1 1 d . . .
As2 As 0.05569(2) 1.03947(7) 0.62890(4) 0.0211(3) Uani 1 1 d . . .
As3 As 0.17816(2) 0.63192(7) 0.70542(4) 0.0198(2) Uani 1 1 d . . .
As4 As 0.11618(2) 0.56235(7) 0.66928(4) 0.0214(3) Uani 1 1 d . . .
As5 As 0.16512(2) 0.66772(8) 0.48505(4) 0.0222(3) Uani 1 1 d . . .
As6 As 0.09889(2) 0.65960(8) 0.46700(4) 0.0229(3) Uani 1 1 d . . .
As7 As 0.19943(2) 1.10536(7) 0.60459(4) 0.0185(2) Uani 1 1 d . . .
As8 As 0.15263(2) 1.12197(7) 0.50865(4) 0.0188(2) Uani 1 1 d . . .
S1 S 0.10648(5) 1.00783(17) 0.56519(10) 0.0172(6) Uani 1 1 d . . .
S2 S 0.15230(6) 1.00914(18) 0.65995(9) 0.0181(6) Uani 1 1 d . . .
S3 S 0.16833(6) 0.75318(17) 0.59845(10) 0.0193(6) Uani 1 1 d . . .
S4 S 0.10407(6) 0.72250(18) 0.58379(10) 0.0216(6) Uani 1 1 d . . .
C1 C 0.0652(2) 1.0791(8) 0.7264(4) 0.029(3) Uani 1 1 d . . .
H1A H 0.0625 1.0661 0.7583 0.035 Uiso 1 1 calc R . .
H1B H 0.0608 1.1419 0.7193 0.035 Uiso 1 1 calc R . .
C2 C 0.0461(2) 1.0207(7) 0.6896(4) 0.027(3) Uani 1 1 d . . .
H2A H 0.0265 1.0366 0.6873 0.033 Uiso 1 1 calc R . .
H2B H 0.0487 0.9581 0.6990 0.033 Uiso 1 1 calc R . .
C3 C 0.1661(2) 0.5290(7) 0.7360(4) 0.023(3) Uani 1 1 d . . .
H3A H 0.1694 0.4747 0.7194 0.028 Uiso 1 1 calc R . .
H3B H 0.1768 0.5250 0.7691 0.028 Uiso 1 1 calc R . .
C4 C 0.1357(2) 0.5373(7) 0.7347(4) 0.023(3) Uani 1 1 d . . .
H4A H 0.1327 0.5856 0.7557 0.028 Uiso 1 1 calc R . .
H4B H 0.1288 0.4820 0.7456 0.028 Uiso 1 1 calc R . .
C5 C 0.1430(3) 0.6471(8) 0.4215(4) 0.033(3) Uani 1 1 d . . .
H5A H 0.1388 0.7040 0.4049 0.040 Uiso 1 1 calc R . .
H5B H 0.1537 0.6107 0.4038 0.040 Uiso 1 1 calc R . .
C6 C 0.1167(3) 0.6016(9) 0.4229(4) 0.036(3) Uani 1 1 d . . .
H6A H 0.1206 0.5396 0.4326 0.043 Uiso 1 1 calc R . .
H6B H 0.1042 0.6019 0.3911 0.043 Uiso 1 1 calc R . .
C7 C 0.2099(2) 1.1412(8) 0.5473(4) 0.029(3) Uani 1 1 d . . .
H7A H 0.2266 1.1790 0.5553 0.035 Uiso 1 1 calc R . .
H7B H 0.2144 1.0887 0.5304 0.035 Uiso 1 1 calc R . .
C8 C 0.1861(2) 1.1918(8) 0.5159(4) 0.028(3) Uani 1 1 d . . .
H8A H 0.1901 1.2028 0.4847 0.033 Uiso 1 1 calc R . .
H8B H 0.1837 1.2492 0.5305 0.033 Uiso 1 1 calc R . .
C9 C 0.1114(2) 0.9523(7) 0.7635(4) 0.025(3) Uani 1 1 d . . .
C10 C 0.1125(3) 0.9583(8) 0.8114(4) 0.029(3) Uani 1 1 d . . .
H10 H 0.1104 1.0141 0.8248 0.035 Uiso 1 1 calc R . .
C11 C 0.1168(3) 0.8847(9) 0.8402(5) 0.040(3) Uani 1 1 d . . .
H11 H 0.1179 0.8890 0.8731 0.048 Uiso 1 1 calc R . .
C12 C 0.1193(3) 0.8051(9) 0.8192(4) 0.037(3) Uani 1 1 d . . .
H12 H 0.1224 0.7538 0.8383 0.044 Uiso 1 1 calc R . .
C13 C 0.1176(3) 0.7971(8) 0.7714(4) 0.031(3) Uani 1 1 d . . .
H13 H 0.1194 0.7412 0.7578 0.038 Uiso 1 1 calc R . .
C14 C 0.1131(2) 0.8719(8) 0.7436(4) 0.028(3) Uani 1 1 d . . .
H14 H 0.1112 0.8673 0.7105 0.034 Uiso 1 1 calc R . .
C15 C 0.1247(2) 1.1496(7) 0.7580(4) 0.020(2) Uani 1 1 d . . .
C16 C 0.1116(3) 1.2215(8) 0.7732(4) 0.031(3) Uani 1 1 d . . .
H16 H 0.0920 1.2230 0.7680 0.037 Uiso 1 1 calc R . .
C17 C 0.1277(3) 1.2917(8) 0.7965(4) 0.036(3) Uani 1 1 d . . .
H17 H 0.1190 1.3405 0.8075 0.043 Uiso 1 1 calc R . .
C18 C 0.1560(3) 1.2896(8) 0.8031(4) 0.032(3) Uani 1 1 d . . .
H18 H 0.1666 1.3384 0.8175 0.039 Uiso 1 1 calc R . .
C19 C 0.1693(3) 1.2183(8) 0.7895(4) 0.030(3) Uani 1 1 d . . .
H19 H 0.1889 1.2161 0.7958 0.036 Uiso 1 1 calc R . .
C20 C 0.1532(3) 1.1492(8) 0.7660(4) 0.030(3) Uani 1 1 d . . .
H20 H 0.1622 1.1007 0.7553 0.036 Uiso 1 1 calc R . .
C21 C 0.0346(2) 0.9527(7) 0.5876(4) 0.024(3) Uani 1 1 d . . .
C22 C 0.0076(3) 0.9702(9) 0.5634(5) 0.041(3) Uani 1 1 d . . .
H22 H -0.0006 1.0261 0.5658 0.049 Uiso 1 1 calc R . .
C23 C -0.0075(3) 0.9030(9) 0.5351(5) 0.047(4) Uani 1 1 d . . .
H23 H -0.0259 0.9140 0.5181 0.057 Uiso 1 1 calc R . .
C24 C 0.0041(3) 0.8226(10) 0.5319(5) 0.053(4) Uani 1 1 d . . .
H24 H -0.0064 0.7774 0.5134 0.064 Uiso 1 1 calc R . .
C25 C 0.0320(3) 0.8071(9) 0.5565(5) 0.048(4) Uani 1 1 d . . .
H25 H 0.0406 0.7518 0.5543 0.058 Uiso 1 1 calc R . .
C26 C 0.0463(3) 0.8734(8) 0.5832(5) 0.038(3) Uani 1 1 d . . .
H26 H 0.0650 0.8636 0.5992 0.046 Uiso 1 1 calc R . .
C27 C 0.0395(2) 1.1531(8) 0.6085(4) 0.025(3) Uani 1 1 d . . .
C28 C 0.0166(3) 1.1836(8) 0.6214(5) 0.046(4) Uani 1 1 d . . .
H28 H 0.0080 1.1483 0.6408 0.055 Uiso 1 1 calc R . .
C29 C 0.0055(3) 1.2665(9) 0.6063(5) 0.052(4) Uani 1 1 d . . .
H29 H -0.0109 1.2866 0.6141 0.062 Uiso 1 1 calc R . .
C30 C 0.0191(3) 1.3181(7) 0.5798(5) 0.034(3) Uani 1 1 d . . .
H30 H 0.0119 1.3744 0.5693 0.040 Uiso 1 1 calc R . .
C31 C 0.0433(3) 1.2883(8) 0.5684(4) 0.034(3) Uani 1 1 d . . .
H31 H 0.0531 1.3252 0.5516 0.041 Uiso 1 1 calc R . .
C32 C 0.0528(2) 1.2054(8) 0.5816(4) 0.030(3) Uani 1 1 d . . .
H32 H 0.0686 1.1835 0.5722 0.036 Uiso 1 1 calc R . .
C33 C 0.2154(2) 0.6075(7) 0.7007(4) 0.022(3) Uani 1 1 d . . .
C34 C 0.2373(2) 0.6094(8) 0.7404(5) 0.032(3) Uani 1 1 d . . .
H34 H 0.2342 0.6242 0.7704 0.039 Uiso 1 1 calc R . .
C35 C 0.2636(3) 0.5893(9) 0.7354(5) 0.042(4) Uani 1 1 d . . .
H35 H 0.2786 0.5909 0.7624 0.050 Uiso 1 1 calc R . .
C36 C 0.2688(3) 0.5674(8) 0.6929(5) 0.035(3) Uani 1 1 d . . .
H36 H 0.2870 0.5540 0.6905 0.041 Uiso 1 1 calc R . .
C37 C 0.2470(3) 0.5649(8) 0.6531(4) 0.029(3) Uani 1 1 d . . .
H37 H 0.2501 0.5492 0.6233 0.035 Uiso 1 1 calc R . .
C38 C 0.2205(3) 0.5855(8) 0.6577(4) 0.031(3) Uani 1 1 d . . .
H38 H 0.2056 0.5845 0.6305 0.037 Uiso 1 1 calc R . .
C39 C 0.1828(2) 0.7250(7) 0.7515(4) 0.020(2) Uani 1 1 d . . .
C40 C 0.1858(2) 0.7088(7) 0.7999(4) 0.024(3) Uani 1 1 d . . .
H40 H 0.1857 0.6505 0.8115 0.029 Uiso 1 1 calc R . .
C41 C 0.1891(2) 0.7799(8) 0.8302(4) 0.031(3) Uani 1 1 d . . .
H41 H 0.1919 0.7699 0.8631 0.037 Uiso 1 1 calc R . .
C42 C 0.1883(3) 0.8635(8) 0.8139(4) 0.035(3) Uani 1 1 d . . .
H42 H 0.1902 0.9109 0.8356 0.042 Uiso 1 1 calc R . .
C43 C 0.1848(2) 0.8819(8) 0.7655(4) 0.030(3) Uani 1 1 d . . .
H43 H 0.1844 0.9407 0.7544 0.036 Uiso 1 1 calc R . .
C44 C 0.1820(2) 0.8116(7) 0.7346(4) 0.023(3) Uani 1 1 d . . .
H44 H 0.1795 0.8221 0.7018 0.028 Uiso 1 1 calc R . .
C45 C 0.1168(3) 0.4482(7) 0.6384(4) 0.029(3) Uani 1 1 d . . .
C46 C 0.1156(3) 0.3697(8) 0.6625(4) 0.030(3) Uani 1 1 d . . .
H46 H 0.1138 0.3697 0.6943 0.036 Uiso 1 1 calc R . .
C47 C 0.1170(3) 0.2926(7) 0.6390(5) 0.034(3) Uani 1 1 d . . .
H47 H 0.1162 0.2386 0.6550 0.041 Uiso 1 1 calc R . .
C48 C 0.1195(3) 0.2906(8) 0.5938(5) 0.034(3) Uani 1 1 d . . .
H48 H 0.1206 0.2359 0.5785 0.041 Uiso 1 1 calc R . .
C49 C 0.1203(3) 0.3665(8) 0.5705(4) 0.036(3) Uani 1 1 d . . .
H49 H 0.1222 0.3652 0.5388 0.043 Uiso 1 1 calc R . .
C50 C 0.1185(3) 0.4466(8) 0.5921(5) 0.038(3) Uani 1 1 d . . .
H50 H 0.1184 0.4999 0.5751 0.045 Uiso 1 1 calc R . .
C51 C 0.0783(2) 0.5850(8) 0.6692(4) 0.026(3) Uani 1 1 d . . .
C52 C 0.0590(3) 0.5203(10) 0.6646(5) 0.047(4) Uani 1 1 d . . .
H52 H 0.0638 0.4614 0.6592 0.056 Uiso 1 1 calc R . .
C53 C 0.0322(3) 0.5403(11) 0.6679(6) 0.059(5) Uani 1 1 d . . .
H53 H 0.0191 0.4942 0.6664 0.071 Uiso 1 1 calc R . .
C54 C 0.0243(3) 0.6251(11) 0.6733(5) 0.052(4) Uani 1 1 d . . .
H54 H 0.0058 0.6381 0.6746 0.062 Uiso 1 1 calc R . .
C55 C 0.0431(3) 0.6898(9) 0.6768(5) 0.045(4) Uani 1 1 d . . .
H55 H 0.0377 0.7485 0.6814 0.054 Uiso 1 1 calc R . .
C56 C 0.0700(3) 0.6736(8) 0.6740(4) 0.035(3) Uani 1 1 d . . .
H56 H 0.0827 0.7206 0.6752 0.042 Uiso 1 1 calc R . .
C57 C 0.1840(2) 0.5576(7) 0.5057(4) 0.026(3) Uani 1 1 d . . .
C58 C 0.2040(4) 0.5239(11) 0.4855(8) 0.113(10) Uani 1 1 d . . .
H58 H 0.2081 0.5515 0.4587 0.136 Uiso 1 1 calc R . .
C59 C 0.2183(4) 0.4494(11) 0.5045(9) 0.112(10) Uani 1 1 d . . .
H59 H 0.2324 0.4270 0.4908 0.134 Uiso 1 1 calc R . .
C60 C 0.2127(3) 0.4079(8) 0.5417(6) 0.046(4) Uani 1 1 d . . .
H60 H 0.2229 0.3571 0.5544 0.056 Uiso 1 1 calc R . .
C61 C 0.1929(4) 0.4387(9) 0.5604(5) 0.062(5) Uani 1 1 d . . .
H61 H 0.1882 0.4083 0.5859 0.074 Uiso 1 1 calc R . .
C62 C 0.1789(3) 0.5154(9) 0.5432(5) 0.052(4) Uani 1 1 d . . .
H62 H 0.1654 0.5384 0.5583 0.062 Uiso 1 1 calc R . .
C63 C 0.1944(2) 0.7461(8) 0.4763(4) 0.027(3) Uani 1 1 d . . .
C64 C 0.2060(3) 0.7312(9) 0.4374(5) 0.037(3) Uani 1 1 d . . .
H64 H 0.1994 0.6853 0.4156 0.044 Uiso 1 1 calc R . .
C65 C 0.2274(3) 0.7848(10) 0.4315(6) 0.054(5) Uani 1 1 d . . .
H65 H 0.2356 0.7754 0.4056 0.065 Uiso 1 1 calc R . .
C66 C 0.2367(3) 0.8506(10) 0.4624(6) 0.054(5) Uani 1 1 d . . .
H66 H 0.2512 0.8872 0.4573 0.065 Uiso 1 1 calc R . .
C67 C 0.2257(3) 0.8661(8) 0.5008(5) 0.040(4) Uani 1 1 d . . .
H67 H 0.2328 0.9116 0.5226 0.049 Uiso 1 1 calc R . .
C68 C 0.2035(3) 0.8120(8) 0.5068(5) 0.038(3) Uani 1 1 d . . .
H68 H 0.1950 0.8223 0.5324 0.045 Uiso 1 1 calc R . .
C69 C 0.0692(2) 0.5792(7) 0.4715(4) 0.024(3) Uani 1 1 d . . .
C70 C 0.0631(2) 0.5612(7) 0.5141(4) 0.027(3) Uani 1 1 d . . .
H70 H 0.0733 0.5880 0.5423 0.033 Uiso 1 1 calc R . .
C71 C 0.0415(3) 0.5024(8) 0.5151(5) 0.038(3) Uani 1 1 d . . .
H71 H 0.0369 0.4898 0.5443 0.045 Uiso 1 1 calc R . .
C72 C 0.0270(3) 0.4632(8) 0.4751(5) 0.038(3) Uani 1 1 d . . .
H72 H 0.0127 0.4225 0.4766 0.046 Uiso 1 1 calc R . .
C73 C 0.0330(3) 0.4822(8) 0.4331(5) 0.042(4) Uani 1 1 d . . .
H73 H 0.0224 0.4555 0.4052 0.050 Uiso 1 1 calc R . .
C74 C 0.0543(3) 0.5399(8) 0.4299(5) 0.037(3) Uani 1 1 d . . .
H74 H 0.0585 0.5522 0.4004 0.045 Uiso 1 1 calc R . .
C75 C 0.0796(2) 0.7603(8) 0.4341(4) 0.030(3) Uani 1 1 d . . .
C76 C 0.0707(3) 0.7588(10) 0.3850(5) 0.048(4) Uani 1 1 d . . .
H76 H 0.0742 0.7091 0.3674 0.058 Uiso 1 1 calc R . .
C77 C 0.0564(3) 0.8326(15) 0.3619(7) 0.077(7) Uani 1 1 d . . .
H77 H 0.0502 0.8334 0.3285 0.092 Uiso 1 1 calc R . .
C78 C 0.0517(3) 0.9019(12) 0.3879(8) 0.071(6) Uani 1 1 d . . .
H78 H 0.0420 0.9513 0.3722 0.086 Uiso 1 1 calc R . .
C79 C 0.0605(3) 0.9033(9) 0.4361(7) 0.060(5) Uani 1 1 d . . .
H79 H 0.0571 0.9535 0.4533 0.072 Uiso 1 1 calc R . .
C80 C 0.0745(3) 0.8303(8) 0.4602(5) 0.042(4) Uani 1 1 d . . .
H80 H 0.0804 0.8298 0.4936 0.050 Uiso 1 1 calc R . .
C81 C 0.2273(2) 1.0169(8) 0.6295(4) 0.027(3) Uani 1 1 d . . .
C82 C 0.2197(2) 0.9398(8) 0.6488(5) 0.032(3) Uani 1 1 d . . .
H82 H 0.2010 0.9299 0.6501 0.039 Uiso 1 1 calc R . .
C83 C 0.2402(3) 0.8767(8) 0.6664(5) 0.043(4) Uani 1 1 d . . .
H83 H 0.2353 0.8240 0.6799 0.051 Uiso 1 1 calc R . .
C84 C 0.2670(3) 0.8900(9) 0.6643(5) 0.044(4) Uani 1 1 d . . .
H84 H 0.2805 0.8463 0.6755 0.053 Uiso 1 1 calc R . .
C85 C 0.2743(2) 0.9685(8) 0.6456(4) 0.033(3) Uani 1 1 d . . .
H85 H 0.2931 0.9788 0.6454 0.040 Uiso 1 1 calc R . .
C86 C 0.2547(2) 1.0315(8) 0.6275(4) 0.026(3) Uani 1 1 d . . .
H86 H 0.2598 1.0839 0.6139 0.031 Uiso 1 1 calc R . .
C87 C 0.2079(2) 1.2065(7) 0.6454(4) 0.020(2) Uani 1 1 d . . .
C88 C 0.2328(2) 1.2502(7) 0.6503(4) 0.027(3) Uani 1 1 d . . .
H88 H 0.2462 1.2305 0.6342 0.032 Uiso 1 1 calc R . .
C89 C 0.2378(3) 1.3253(8) 0.6801(4) 0.033(3) Uani 1 1 d . . .
H89 H 0.2547 1.3565 0.6835 0.040 Uiso 1 1 calc R . .
C90 C 0.2191(3) 1.3534(7) 0.7037(4) 0.027(3) Uani 1 1 d . . .
H90 H 0.2229 1.4037 0.7235 0.033 Uiso 1 1 calc R . .
C91 C 0.1945(3) 1.3091(8) 0.6991(4) 0.037(3) Uani 1 1 d . . .
H91 H 0.1814 1.3286 0.7159 0.044 Uiso 1 1 calc R . .
C92 C 0.1887(2) 1.2349(7) 0.6695(4) 0.027(3) Uani 1 1 d . . .
H92 H 0.1717 1.2046 0.6662 0.032 Uiso 1 1 calc R . .
C93 C 0.1551(2) 1.0346(7) 0.4619(4) 0.017(2) Uani 1 1 d . . .
C94 C 0.1349(2) 0.9692(7) 0.4528(4) 0.025(3) Uani 1 1 d . . .
H94 H 0.1205 0.9691 0.4693 0.029 Uiso 1 1 calc R . .
C95 C 0.1358(3) 0.9037(8) 0.4195(4) 0.032(3) Uani 1 1 d . . .
H95 H 0.1218 0.8598 0.4130 0.038 Uiso 1 1 calc R . .
C96 C 0.1568(3) 0.9027(7) 0.3961(4) 0.028(3) Uani 1 1 d . . .
H96 H 0.1575 0.8581 0.3735 0.034 Uiso 1 1 calc R . .
C97 C 0.1770(3) 0.9667(8) 0.4054(4) 0.028(3) Uani 1 1 d . . .
H97 H 0.1912 0.9662 0.3887 0.034 Uiso 1 1 calc R . .
C98 C 0.1769(2) 1.0327(8) 0.4390(4) 0.026(3) Uani 1 1 d . . .
H98 H 0.1913 1.0751 0.4461 0.031 Uiso 1 1 calc R . .
C99 C 0.1238(3) 1.2001(7) 0.4755(4) 0.026(3) Uani 1 1 d . . .
C100 C 0.0967(3) 1.1869(9) 0.4789(5) 0.042(4) Uani 1 1 d . . .
H100 H 0.0921 1.1402 0.4974 0.051 Uiso 1 1 calc R . .
C101 C 0.0761(3) 1.2450(11) 0.4542(5) 0.060(5) Uani 1 1 d . . .
H101 H 0.0574 1.2371 0.4559 0.072 Uiso 1 1 calc R . .
C102 C 0.0831(4) 1.3134(11) 0.4276(5) 0.061(5) Uani 1 1 d . . .
H102 H 0.0690 1.3511 0.4104 0.073 Uiso 1 1 calc R . .
C103 C 0.1100(4) 1.3266(9) 0.4261(5) 0.052(4) Uani 1 1 d . . .
H103 H 0.1147 1.3751 0.4090 0.062 Uiso 1 1 calc R . .
C104 C 0.1306(3) 1.2699(7) 0.4493(4) 0.031(3) Uani 1 1 d . . .
H104 H 0.1492 1.2786 0.4474 0.037 Uiso 1 1 calc R . .
Cl1 Cl 0.0000 0.8826(3) 0.2500 0.0431(12) Uani 1 2 d S . .
Cl2 Cl 0.15089(7) 0.4693(2) 0.35114(11) 0.0380(8) Uani 1 1 d . . .
Cl3 Cl 0.23196(9) 0.2271(3) 0.44792(15) 0.0659(12) Uani 1 1 d . . .
H3 H 0.2500 0.2500 0.5000 0.099 Uiso 1 2 d S . .
O1W O 0.1873(4) 0.3559(11) 0.4256(6) 0.145(7) Uani 1 1 d . . .
H1W1 H 0.1742 0.3771 0.4011 0.218 Uiso 1 1 d . . .
H1W2 H 0.2007 0.3168 0.4229 0.218 Uiso 1 1 d . . .
O200 O 0.0879(2) 0.4975(7) 0.3249(4) 0.064(3) Uiso 1 1 d D . .
H200 H 0.1056 0.4825 0.3254 0.096 Uiso 1 1 d . . .
C201 C 0.0741(3) 0.4244(11) 0.3001(6) 0.067(5) Uiso 1 1 d D . .
H20A H 0.0832 0.3696 0.3143 0.080 Uiso 1 1 calc R . .
H20B H 0.0757 0.4268 0.2669 0.080 Uiso 1 1 calc R . .
C202 C 0.0448(3) 0.4218(11) 0.3012(6) 0.066(5) Uiso 1 1 d D . .
H20C H 0.0359 0.4774 0.2890 0.099 Uiso 1 1 calc R . .
H20D H 0.0431 0.4132 0.3337 0.099 Uiso 1 1 calc R . .
H20E H 0.0357 0.3731 0.2815 0.099 Uiso 1 1 calc R . .
O300 O 0.0078(5) 0.6625(17) 0.2396(10) 0.105(10) Uiso 0.50 1 d PD . 1
H300 H 0.0000 0.7247 0.2500 0.158 Uiso 1 2 d S A 1
C301 C 0.0363(6) 0.677(2) 0.2426(12) 0.086(12) Uiso 0.50 1 d PD B 1
H30A H 0.0385 0.6644 0.2105 0.103 Uiso 0.50 1 calc PR B 1
H30B H 0.0382 0.7420 0.2461 0.103 Uiso 0.50 1 calc PR B 1
C302 C 0.0608(6) 0.645(2) 0.2724(12) 0.079(11) Uiso 0.50 1 d PD B 1
H30C H 0.0579 0.5834 0.2807 0.118 Uiso 0.50 1 calc PR B 1
H30D H 0.0656 0.6802 0.3011 0.118 Uiso 0.50 1 calc PR B 1
H30E H 0.0759 0.6472 0.2559 0.118 Uiso 0.50 1 calc PR B 1
O40A O -0.0183(8) 1.223(2) 0.2257(11) 0.154(14) Uiso 0.50 1 d PD . 1
H40A H 0.0000 1.1897 0.2500 0.232 Uiso 1 2 d S C 1
C41A C -0.0390(8) 1.177(3) 0.1921(15) 0.108(16) Uiso 0.50 1 d PD D 1
H41A H -0.0475 1.1319 0.2086 0.129 Uiso 0.50 1 calc PR D 1
H41B H -0.0538 1.2195 0.1776 0.129 Uiso 0.50 1 calc PR D 1
C42A C -0.0284(12) 1.136(3) 0.1551(14) 0.13(2) Uiso 0.50 1 d PD D 1
H42A H -0.0113 1.1655 0.1524 0.188 Uiso 0.50 1 calc PR D 1
H42B H -0.0421 1.1406 0.1251 0.188 Uiso 0.50 1 calc PR D 1
H42C H -0.0246 1.0739 0.1629 0.188 Uiso 0.50 1 calc PR D 1
O40B O 0.0133(6) 1.077(2) 0.2739(10) 0.124(11) Uiso 0.50 1 d PD . 2
H40B H 0.0000 1.0270 0.2500 0.185 Uiso 1 2 d S E 2
C41B C 0.0394(6) 1.100(3) 0.3024(12) 0.076(11) Uiso 0.50 1 d PD F 2
H41C H 0.0491 1.0449 0.3145 0.091 Uiso 0.50 1 calc PR F 2
H41D H 0.0502 1.1282 0.2819 0.091 Uiso 0.50 1 calc PR F 2
C42B C 0.0401(11) 1.157(4) 0.3420(16) 0.13(2) Uiso 0.50 1 d PD F 2
H42D H 0.0211 1.1732 0.3431 0.193 Uiso 0.50 1 calc PR F 2
H42E H 0.0505 1.2107 0.3385 0.193 Uiso 0.50 1 calc PR F 2
H42F H 0.0490 1.1271 0.3712 0.193 Uiso 0.50 1 calc PR F 2

loop_
_atom_site_aniso_label
_atom_site_aniso_U_11
_atom_site_aniso_U_22
_atom_site_aniso_U_33
_atom_site_aniso_U_23
_atom_site_aniso_U_13
_atom_site_aniso_U_12
Hg1 0.0284(3) 0.0122(2) 0.0386(3) -0.0014(2) 0.0092(2) 0.00175(18)
Pt1 0.0248(2) 0.0119(2) 0.0200(2) -0.00041(18) 0.00686(19) 0.00086(18)
Pt2 0.0161(2) 0.0115(2) 0.0202(2) 0.00015(17) 0.00699(18) 0.00005(16)
Pt3 0.0209(2) 0.0141(2) 0.0211(2) 0.00010(18) 0.00701(19) 0.00278(17)
Pt4 0.0153(2) 0.0138(2) 0.0234(2) -0.00199(18) 0.00850(18) -0.00032(17)
As1 0.0194(6) 0.0184(6) 0.0247(6) -0.0038(5) 0.0100(5) -0.0009(5)
As2 0.0163(6) 0.0191(6) 0.0296(7) -0.0021(5) 0.0087(5) 0.0002(5)
As3 0.0250(6) 0.0137(6) 0.0213(6) 0.0001(5) 0.0065(5) 0.0003(5)
As4 0.0270(7) 0.0158(6) 0.0223(6) 0.0000(5) 0.0071(5) -0.0025(5)
As5 0.0238(6) 0.0199(6) 0.0251(6) 0.0010(5) 0.0102(5) 0.0061(5)
As6 0.0231(6) 0.0224(6) 0.0231(6) -0.0018(5) 0.0055(5) 0.0014(5)
As7 0.0166(6) 0.0168(6) 0.0236(6) -0.0010(5) 0.0075(5) -0.0021(4)
As8 0.0228(6) 0.0141(6) 0.0208(6) 0.0005(5) 0.0076(5) -0.0004(5)
S1 0.0124(14) 0.0170(14) 0.0233(15) -0.0026(11) 0.0066(12) -0.0018(10)
S2 0.0155(14) 0.0196(14) 0.0194(15) 0.0018(11) 0.0045(12) 0.0017(11)
S3 0.0210(15) 0.0142(14) 0.0236(15) -0.0008(12) 0.0073(12) 0.0011(11)
S4 0.0216(15) 0.0196(15) 0.0249(16) 0.0002(12) 0.0081(13) 0.0042(12)
C1 0.026(7) 0.025(7) 0.040(8) 0.001(6) 0.015(6) -0.004(5)
C2 0.032(7) 0.018(6) 0.039(7) 0.005(5) 0.021(6) 0.000(5)
C3 0.029(7) 0.013(5) 0.030(7) 0.007(5) 0.012(5) 0.005(5)
C4 0.033(7) 0.008(5) 0.033(7) 0.001(5) 0.015(6) 0.001(5)
C5 0.043(8) 0.029(7) 0.029(7) -0.004(6) 0.012(6) 0.007(6)
C6 0.034(8) 0.042(8) 0.033(8) -0.001(6) 0.009(6) 0.002(6)
C7 0.029(7) 0.036(8) 0.026(7) 0.005(6) 0.014(6) -0.004(6)
C8 0.034(7) 0.032(7) 0.019(6) -0.001(5) 0.010(6) -0.005(6)
C9 0.018(6) 0.026(7) 0.033(7) -0.005(5) 0.007(5) -0.009(5)
C10 0.041(8) 0.024(7) 0.022(6) 0.000(5) 0.008(6) -0.009(6)
C11 0.033(8) 0.055(10) 0.030(8) -0.003(7) 0.002(6) -0.014(7)
C12 0.031(8) 0.051(9) 0.026(7) 0.006(6) 0.004(6) -0.011(6)
C13 0.041(8) 0.012(6) 0.043(8) 0.005(6) 0.012(6) -0.002(5)
C14 0.033(7) 0.031(7) 0.023(7) 0.003(5) 0.009(6) -0.009(6)
C15 0.032(7) 0.010(5) 0.021(6) 0.002(4) 0.014(5) -0.009(5)
C16 0.024(7) 0.028(7) 0.040(8) -0.008(6) 0.005(6) -0.003(5)
C17 0.060(10) 0.017(6) 0.032(8) -0.009(6) 0.015(7) -0.003(6)
C18 0.046(9) 0.020(7) 0.032(7) -0.002(6) 0.011(6) -0.019(6)
C19 0.036(8) 0.025(7) 0.030(7) -0.008(6) 0.008(6) -0.012(6)
C20 0.032(7) 0.029(7) 0.032(7) -0.005(6) 0.012(6) -0.006(6)
C21 0.011(6) 0.027(7) 0.037(7) 0.001(5) 0.011(5) -0.005(5)
C22 0.022(7) 0.033(8) 0.059(10) -0.004(7) -0.008(7) 0.001(6)
C23 0.041(9) 0.038(8) 0.055(10) -0.006(7) -0.004(7) -0.010(7)
C24 0.043(10) 0.051(10) 0.058(10) -0.018(8) -0.004(8) -0.014(8)
C25 0.034(8) 0.030(8) 0.087(12) -0.027(8) 0.027(8) -0.003(6)
C26 0.017(7) 0.030(7) 0.064(10) -0.030(7) 0.002(6) -0.009(5)
C27 0.013(6) 0.032(7) 0.029(7) -0.003(5) 0.001(5) -0.004(5)
C28 0.031(8) 0.027(7) 0.093(12) 0.011(7) 0.042(8) 0.011(6)
C29 0.054(10) 0.035(8) 0.082(12) 0.010(8) 0.048(9) 0.019(7)
C30 0.036(8) 0.012(6) 0.056(9) 0.012(6) 0.015(7) 0.018(5)
C31 0.028(7) 0.026(7) 0.046(8) 0.006(6) 0.003(6) -0.001(6)
C32 0.025(7) 0.026(7) 0.043(8) -0.007(6) 0.013(6) -0.002(5)
C33 0.027(7) 0.012(6) 0.026(7) 0.004(5) 0.008(5) -0.008(5)
C34 0.023(7) 0.034(8) 0.040(8) -0.014(6) 0.009(6) -0.002(5)
C35 0.022(7) 0.057(10) 0.044(9) -0.014(7) 0.003(6) -0.008(6)
C36 0.026(7) 0.033(7) 0.050(9) 0.001(6) 0.019(7) -0.001(6)
C37 0.033(7) 0.031(7) 0.022(6) 0.001(5) 0.004(6) 0.018(6)
C38 0.041(8) 0.029(7) 0.026(7) 0.002(5) 0.014(6) 0.017(6)
C39 0.031(7) 0.009(5) 0.021(6) 0.000(4) 0.007(5) 0.003(5)
C40 0.028(7) 0.014(6) 0.030(7) 0.000(5) 0.005(5) -0.001(5)
C41 0.023(7) 0.047(8) 0.025(7) 0.001(6) 0.009(5) -0.002(6)
C42 0.049(9) 0.022(7) 0.034(8) -0.012(6) 0.008(7) -0.007(6)
C43 0.033(7) 0.021(6) 0.040(8) -0.002(6) 0.017(6) -0.003(5)
C44 0.028(7) 0.021(6) 0.022(6) -0.001(5) 0.008(5) 0.004(5)
C45 0.040(8) 0.010(6) 0.039(8) -0.006(5) 0.014(6) -0.002(5)
C46 0.034(7) 0.033(7) 0.023(7) 0.003(6) 0.007(6) -0.010(6)
C47 0.049(9) 0.006(6) 0.041(8) 0.003(5) -0.005(7) 0.005(5)
C48 0.050(9) 0.014(6) 0.038(8) -0.003(6) 0.009(7) 0.005(6)
C49 0.048(9) 0.031(7) 0.030(7) 0.001(6) 0.013(6) -0.010(6)
C50 0.056(9) 0.028(7) 0.037(8) 0.009(6) 0.027(7) 0.004(6)
C51 0.025(7) 0.035(7) 0.016(6) -0.005(5) 0.002(5) -0.005(5)
C52 0.027(8) 0.047(9) 0.059(10) -0.011(7) -0.004(7) -0.017(7)
C53 0.021(8) 0.062(11) 0.090(13) -0.006(10) 0.005(8) -0.008(7)
C54 0.033(9) 0.062(11) 0.060(10) -0.002(9) 0.011(8) 0.000(8)
C55 0.050(10) 0.038(9) 0.056(10) -0.002(7) 0.029(8) 0.006(7)
C56 0.031(7) 0.030(7) 0.048(8) -0.002(6) 0.020(6) -0.009(6)
C57 0.030(7) 0.018(6) 0.031(7) 0.003(5) 0.008(6) 0.005(5)
C58 0.131(18) 0.066(12) 0.20(2) 0.095(14) 0.154(18) 0.078(12)
C59 0.097(16) 0.051(11) 0.23(3) 0.074(15) 0.123(18) 0.054(11)
C60 0.026(8) 0.011(6) 0.092(12) 0.004(7) -0.007(8) 0.006(5)
C61 0.113(15) 0.028(8) 0.044(9) 0.012(7) 0.018(9) 0.044(9)
C62 0.087(12) 0.037(9) 0.034(8) 0.002(7) 0.020(8) 0.039(8)
C63 0.030(7) 0.024(7) 0.032(7) 0.016(6) 0.021(6) 0.006(5)
C64 0.038(8) 0.039(8) 0.042(8) 0.012(6) 0.030(7) 0.015(6)
C65 0.070(12) 0.046(10) 0.067(11) 0.021(8) 0.056(10) 0.027(8)
C66 0.038(9) 0.048(10) 0.087(13) 0.040(9) 0.038(9) 0.019(7)
C67 0.022(7) 0.032(8) 0.072(10) 0.015(7) 0.020(7) -0.003(6)
C68 0.041(8) 0.032(8) 0.047(9) 0.007(6) 0.022(7) 0.005(6)
C69 0.020(6) 0.021(6) 0.028(7) -0.002(5) -0.003(5) 0.001(5)
C70 0.029(7) 0.023(6) 0.029(7) -0.001(5) 0.007(6) -0.010(5)
C71 0.043(9) 0.027(7) 0.045(9) 0.002(6) 0.015(7) -0.005(6)
C72 0.038(8) 0.017(7) 0.061(10) 0.001(7) 0.014(7) -0.007(6)
C73 0.026(7) 0.025(7) 0.069(11) -0.007(7) 0.000(7) -0.008(6)
C74 0.043(9) 0.034(8) 0.031(7) -0.002(6) 0.002(6) 0.009(6)
C75 0.026(7) 0.029(7) 0.036(8) 0.014(6) 0.010(6) -0.007(5)
C76 0.043(9) 0.061(10) 0.041(9) 0.020(8) 0.010(7) 0.000(8)
C77 0.033(10) 0.123(18) 0.067(13) 0.071(13) -0.005(9) -0.003(11)
C78 0.037(10) 0.059(12) 0.112(18) 0.048(12) 0.004(11) 0.000(9)
C79 0.030(9) 0.022(8) 0.127(17) 0.022(9) 0.019(10) 0.001(6)
C80 0.035(8) 0.019(7) 0.069(10) 0.003(7) 0.005(7) 0.004(6)
C81 0.030(7) 0.032(7) 0.023(6) -0.006(5) 0.009(6) 0.003(5)
C82 0.015(6) 0.025(7) 0.060(9) 0.002(6) 0.015(6) 0.004(5)
C83 0.035(8) 0.026(7) 0.071(10) 0.029(7) 0.019(7) 0.015(6)
C84 0.022(7) 0.050(9) 0.056(10) 0.005(7) 0.001(7) 0.018(6)
C85 0.016(6) 0.039(8) 0.042(8) -0.003(6) 0.001(6) 0.006(6)
C86 0.023(6) 0.025(6) 0.030(7) -0.003(5) 0.008(5) 0.000(5)
C87 0.026(6) 0.012(5) 0.017(6) 0.003(5) -0.002(5) 0.002(5)
C88 0.014(6) 0.022(6) 0.046(8) 0.002(6) 0.010(6) -0.003(5)
C89 0.032(8) 0.020(7) 0.043(8) 0.000(6) 0.002(6) -0.014(5)
C90 0.036(8) 0.016(6) 0.028(7) -0.002(5) 0.005(6) -0.007(5)
C91 0.038(8) 0.038(8) 0.039(8) -0.009(6) 0.019(7) 0.006(6)
C92 0.029(7) 0.015(6) 0.040(8) 0.003(5) 0.015(6) -0.006(5)
C93 0.017(6) 0.010(5) 0.027(6) 0.003(5) 0.010(5) 0.010(4)
C94 0.024(6) 0.025(6) 0.027(7) -0.001(5) 0.010(5) 0.002(5)
C95 0.041(8) 0.027(7) 0.028(7) 0.000(6) 0.009(6) -0.002(6)
C96 0.041(8) 0.010(6) 0.035(7) -0.005(5) 0.013(6) 0.001(5)
C97 0.033(7) 0.025(7) 0.030(7) 0.015(5) 0.014(6) 0.013(5)
C98 0.031(7) 0.024(6) 0.024(6) 0.004(5) 0.008(5) 0.003(5)
C99 0.039(8) 0.021(6) 0.017(6) -0.003(5) 0.004(5) 0.010(5)
C100 0.046(9) 0.041(9) 0.036(8) 0.015(6) 0.004(7) 0.020(7)
C101 0.056(11) 0.072(12) 0.053(10) 0.019(9) 0.017(8) 0.032(9)
C102 0.072(13) 0.061(11) 0.043(10) 0.008(8) -0.001(9) 0.047(10)
C103 0.082(13) 0.023(8) 0.053(10) 0.009(7) 0.020(9) 0.022(8)
C104 0.052(9) 0.012(6) 0.028(7) -0.003(5) 0.008(6) 0.001(5)
Cl1 0.032(3) 0.043(3) 0.061(3) 0.000 0.025(2) 0.000
Cl2 0.0375(19) 0.044(2) 0.0327(18) -0.0065(15) 0.0085(15) 0.0081(15)
Cl3 0.055(3) 0.073(3) 0.072(3) 0.002(2) 0.020(2) -0.002(2)
O1W 0.162(17) 0.115(14) 0.145(15) 0.002(11) 0.006(12) 0.058(12)

loop_
_atom_type_symbol
_atom_type_description
_atom_type_scat_dispersion_real
_atom_type_scat_dispersion_imag
_atom_type_scat_source
C C 0.0033 0.0016 'International Tables Vol C Tables 4.2.6.8 and 6.1.1.4'
H H 0 0 'International Tables Vol C Tables 4.2.6.8 and 6.1.1.4'
As As 0.0499 2.0058 'International Tables Vol C Tables 4.2.6.8 and 6.1.1.4'
Hg Hg -2.3894 9.2266 'International Tables Vol C Tables 4.2.6.8 and 6.1.1.4'
Pt Pt -1.7033 8.3905 'International Tables Vol C Tables 4.2.6.8 and 6.1.1.4'
S S 0.1246 0.1234 'International Tables Vol C Tables 4.2.6.8 and 6.1.1.4'
O O 0.0106 0.006 'International Tables Vol C Tables 4.2.6.8 and 6.1.1.4'
Cl Cl 0.1484 0.1585 'International Tables Vol C Tables 4.2.6.8 and 6.1.1.4'

loop_
_geom_angle_atom_site_label_1
_geom_angle_atom_site_label_2
_geom_angle_atom_site_label_3
_geom_angle
_geom_angle_site_symmetry_1
_geom_angle_site_symmetry_3
_geom_angle_publ_flag
S3 Hg1 S1 168.75(9) . . ?
S3 Hg1 S4 73.82(9) . . ?
S1 Hg1 S4 112.90(9) . . ?
S3 Hg1 S2 111.37(9) . . ?
S1 Hg1 S2 71.22(8) . . ?
S4 Hg1 S2 133.10(8) . . ?
S3 Hg1 Pt2 122.58(7) . . ?
S1 Hg1 Pt2 50.57(6) . . ?
S4 Hg1 Pt2 163.45(6) . . ?
S2 Hg1 Pt2 47.12(5) . . ?
S3 Hg1 Pt3 49.38(7) . . ?
S1 Hg1 Pt3 128.07(7) . . ?
S4 Hg1 Pt3 47.06(6) . . ?
S2 Hg1 Pt3 160.61(6) . . ?
Pt2 Hg1 Pt3 140.23(2) . . ?
S4 Pt1 S3 84.77(10) . . ?
S4 Pt1 As4 94.20(8) . . ?
S3 Pt1 As4 168.64(7) . . ?
S4 Pt1 As3 169.63(8) . . ?
S3 Pt1 As3 97.83(8) . . ?
As4 Pt1 As3 85.20(4) . . ?
S4 Pt1 Pt3 49.08(7) . . ?
S3 Pt1 Pt3 49.64(7) . . ?
As4 Pt1 Pt3 122.19(3) . . ?
As3 Pt1 Pt3 138.93(3) . . ?
S2 Pt2 As7 94.42(7) . . ?
S2 Pt2 S1 83.43(9) . . ?
As7 Pt2 S1 175.13(7) . . ?
S2 Pt2 As8 178.19(7) . . ?
As7 Pt2 As8 84.96(4) . . ?
S1 Pt2 As8 97.32(7) . . ?
S2 Pt2 Hg1 64.63(7) . . ?
As7 Pt2 Hg1 121.78(3) . . ?
S1 Pt2 Hg1 53.35(6) . . ?
As8 Pt2 Hg1 117.13(3) . . ?
S4 Pt3 As6 95.28(8) . . ?
S4 Pt3 As5 173.83(8) . . ?
As6 Pt3 As5 85.55(4) . . ?
S4 Pt3 S3 83.73(10) . . ?
As6 Pt3 S3 177.21(7) . . ?
As5 Pt3 S3 95.71(7) . . ?
S4 Pt3 Hg1 59.94(7) . . ?
As6 Pt3 Hg1 125.61(3) . . ?
As5 Pt3 Hg1 124.24(3) . . ?
S3 Pt3 Hg1 51.67(6) . . ?
S4 Pt3 Pt1 48.59(7) . . ?
As6 Pt3 Pt1 131.98(3) . . ?
As5 Pt3 Pt1 127.06(3) . . ?
S3 Pt3 Pt1 48.81(7) . . ?
Hg1 Pt3 Pt1 68.602(17) . . ?
S2 Pt4 S1 84.50(9) . . ?
S2 Pt4 As1 95.02(7) . . ?
S1 Pt4 As1 178.63(8) . . ?
S2 Pt4 As2 175.84(7) . . ?
S1 Pt4 As2 95.69(7) . . ?
As1 Pt4 As2 84.88(4) . . ?
C15 As1 C9 106.1(5) . . ?
C15 As1 C1 105.4(5) . . ?
C9 As1 C1 101.7(5) . . ?
C15 As1 Pt4 119.3(3) . . ?
C9 As1 Pt4 113.9(3) . . ?
C1 As1 Pt4 108.6(4) . . ?
C21 As2 C27 106.9(5) . . ?
C21 As2 C2 104.7(5) . . ?
C27 As2 C2 103.6(5) . . ?
C21 As2 Pt4 117.4(3) . . ?
C27 As2 Pt4 116.6(3) . . ?
C2 As2 Pt4 106.0(4) . . ?
C33 As3 C39 103.3(5) . . ?
C33 As3 C3 106.2(4) . . ?
C39 As3 C3 105.6(5) . . ?
C33 As3 Pt1 123.2(3) . . ?
C39 As3 Pt1 109.7(3) . . ?
C3 As3 Pt1 107.5(3) . . ?
C51 As4 C45 106.2(5) . . ?
C51 As4 C4 107.5(5) . . ?
C45 As4 C4 102.5(5) . . ?
C51 As4 Pt1 120.0(4) . . ?
C45 As4 Pt1 111.7(4) . . ?
C4 As4 Pt1 107.5(3) . . ?
C5 As5 C63 104.4(5) . . ?
C5 As5 C57 106.3(5) . . ?
C63 As5 C57 104.2(5) . . ?
C5 As5 Pt3 107.0(4) . . ?
C63 As5 Pt3 123.4(4) . . ?
C57 As5 Pt3 110.3(3) . . ?
C6 As6 C75 106.4(5) . . ?
C6 As6 C69 103.3(5) . . ?
C75 As6 C69 103.5(5) . . ?
C6 As6 Pt3 107.4(4) . . ?
C75 As6 Pt3 111.7(4) . . ?
C69 As6 Pt3 123.3(3) . . ?
C87 As7 C7 104.1(5) . . ?
C87 As7 C81 106.7(5) . . ?
C7 As7 C81 101.8(5) . . ?
C87 As7 Pt2 115.6(3) . . ?
C7 As7 Pt2 108.0(4) . . ?
C81 As7 Pt2 118.8(4) . . ?
C93 As8 C99 103.4(4) . . ?
C93 As8 C8 105.1(5) . . ?
C99 As8 C8 103.6(5) . . ?
C93 As8 Pt2 114.1(3) . . ?
C99 As8 Pt2 122.0(3) . . ?
C8 As8 Pt2 107.0(3) . . ?
Pt4 S1 Pt2 88.65(9) . . ?
Pt4 S1 Hg1 90.29(9) . . ?
Pt2 S1 Hg1 76.08(8) . . ?
Pt4 S2 Pt2 89.49(9) . . ?
Pt4 S2 Hg1 80.58(8) . . ?
Pt2 S2 Hg1 68.25(7) . . ?
Pt1 S3 Pt3 81.56(9) . . ?
Pt1 S3 Hg1 92.50(10) . . ?
Pt3 S3 Hg1 78.95(9) . . ?
Pt1 S4 Pt3 82.32(9) . . ?
Pt1 S4 Hg1 84.95(9) . . ?
Pt3 S4 Hg1 73.00(8) . . ?
C2 C1 As1 108.2(8) . . ?
C2 C1 H1A 110.1 . . ?
As1 C1 H1A 110.1 . . ?
C2 C1 H1B 110.1 . . ?
As1 C1 H1B 110.1 . . ?
H1A C1 H1B 108.4 . . ?
C1 C2 As2 107.7(7) . . ?
C1 C2 H2A 110.2 . . ?
As2 C2 H2A 110.2 . . ?
C1 C2 H2B 110.2 . . ?
As2 C2 H2B 110.2 . . ?
H2A C2 H2B 108.5 . . ?
C4 C3 As3 109.3(7) . . ?
C4 C3 H3A 109.8 . . ?
As3 C3 H3A 109.8 . . ?
C4 C3 H3B 109.8 . . ?
As3 C3 H3B 109.8 . . ?
H3A C3 H3B 108.3 . . ?
C3 C4 As4 108.0(7) . . ?
C3 C4 H4A 110.1 . . ?
As4 C4 H4A 110.1 . . ?
C3 C4 H4B 110.1 . . ?
As4 C4 H4B 110.1 . . ?
H4A C4 H4B 108.4 . . ?
C6 C5 As5 110.7(8) . . ?
C6 C5 H5A 109.5 . . ?
As5 C5 H5A 109.5 . . ?
C6 C5 H5B 109.5 . . ?
As5 C5 H5B 109.5 . . ?
H5A C5 H5B 108.1 . . ?
C5 C6 As6 110.3(9) . . ?
C5 C6 H6A 109.6 . . ?
As6 C6 H6A 109.6 . . ?
C5 C6 H6B 109.6 . . ?
As6 C6 H6B 109.6 . . ?
H6A C6 H6B 108.1 . . ?
C8 C7 As7 109.3(8) . . ?
C8 C7 H7A 109.8 . . ?
As7 C7 H7A 109.8 . . ?
C8 C7 H7B 109.8 . . ?
As7 C7 H7B 109.8 . . ?
H7A C7 H7B 108.3 . . ?
C7 C8 As8 108.4(8) . . ?
C7 C8 H8A 110.0 . . ?
As8 C8 H8A 110.0 . . ?
C7 C8 H8B 110.0 . . ?
As8 C8 H8B 110.0 . . ?
H8A C8 H8B 108.4 . . ?
C14 C9 C10 119.6(11) . . ?
C14 C9 As1 119.7(9) . . ?
C10 C9 As1 120.3(9) . . ?
C11 C10 C9 121.4(12) . . ?
C11 C10 H10 119.3 . . ?
C9 C10 H10 119.3 . . ?
C12 C11 C10 117.4(12) . . ?
C12 C11 H11 121.3 . . ?
C10 C11 H11 121.3 . . ?
C11 C12 C13 122.4(13) . . ?
C11 C12 H12 118.8 . . ?
C13 C12 H12 118.8 . . ?
C12 C13 C14 118.7(12) . . ?
C12 C13 H13 120.6 . . ?
C14 C13 H13 120.6 . . ?
C9 C14 C13 120.4(11) . . ?
C9 C14 H14 119.8 . . ?
C13 C14 H14 119.8 . . ?
C20 C15 C16 119.0(10) . . ?
C20 C15 As1 120.6(8) . . ?
C16 C15 As1 120.3(9) . . ?
C15 C16 C17 119.3(12) . . ?
C15 C16 H16 120.3 . . ?
C17 C16 H16 120.3 . . ?
C18 C17 C16 119.9(12) . . ?
C18 C17 H17 120.0 . . ?
C16 C17 H17 120.0 . . ?
C19 C18 C17 121.5(11) . . ?
C19 C18 H18 119.2 . . ?
C17 C18 H18 119.2 . . ?
C18 C19 C20 118.4(12) . . ?
C18 C19 H19 120.8 . . ?
C20 C19 H19 120.8 . . ?
C15 C20 C19 121.7(12) . . ?
C15 C20 H20 119.1 . . ?
C19 C20 H20 119.1 . . ?
C26 C21 C22 120.5(11) . . ?
C26 C21 As2 119.0(9) . . ?
C22 C21 As2 120.5(9) . . ?
C21 C22 C23 118.3(13) . . ?
C21 C22 H22 120.8 . . ?
C23 C22 H22 120.8 . . ?
C24 C23 C22 121.0(14) . . ?
C24 C23 H23 119.5 . . ?
C22 C23 H23 119.5 . . ?
C23 C24 C25 119.4(13) . . ?
C23 C24 H24 120.3 . . ?
C25 C24 H24 120.3 . . ?
C26 C25 C24 118.6(13) . . ?
C26 C25 H25 120.7 . . ?
C24 C25 H25 120.7 . . ?
C21 C26 C25 122.2(12) . . ?
C21 C26 H26 118.9 . . ?
C25 C26 H26 118.9 . . ?
C28 C27 C32 120.1(12) . . ?
C28 C27 As2 122.2(9) . . ?
C32 C27 As2 117.7(9) . . ?
C27 C28 C29 120.7(12) . . ?
C27 C28 H28 119.7 . . ?
C29 C28 H28 119.7 . . ?
C30 C29 C28 118.6(12) . . ?
C30 C29 H29 120.7 . . ?
C28 C29 H29 120.7 . . ?
C29 C30 C31 120.5(11) . . ?
C29 C30 H30 119.7 . . ?
C31 C30 H30 119.7 . . ?
C32 C31 C30 119.4(12) . . ?
C32 C31 H31 120.3 . . ?
C30 C31 H31 120.3 . . ?
C31 C32 C27 120.5(12) . . ?
C31 C32 H32 119.8 . . ?
C27 C32 H32 119.8 . . ?
C38 C33 C34 119.2(11) . . ?
C38 C33 As3 119.7(9) . . ?
C34 C33 As3 121.1(9) . . ?
C33 C34 C35 118.9(12) . . ?
C33 C34 H34 120.6 . . ?
C35 C34 H34 120.6 . . ?
C36 C35 C34 122.1(13) . . ?
C36 C35 H35 118.9 . . ?
C34 C35 H35 118.9 . . ?
C35 C36 C37 119.3(12) . . ?
C35 C36 H36 120.4 . . ?
C37 C36 H36 120.4 . . ?
C38 C37 C36 119.1(11) . . ?
C38 C37 H37 120.4 . . ?
C36 C37 H37 120.4 . . ?
C33 C38 C37 121.4(12) . . ?
C33 C38 H38 119.3 . . ?
C37 C38 H38 119.3 . . ?
C44 C39 C40 120.3(10) . . ?
C44 C39 As3 117.2(8) . . ?
C40 C39 As3 122.5(8) . . ?
C41 C40 C39 118.3(11) . . ?
C41 C40 H40 120.9 . . ?
C39 C40 H40 120.9 . . ?
C42 C41 C40 121.4(11) . . ?
C42 C41 H41 119.3 . . ?
C40 C41 H41 119.3 . . ?
C41 C42 C43 121.6(11) . . ?
C41 C42 H42 119.2 . . ?
C43 C42 H42 119.2 . . ?
C44 C43 C42 118.0(11) . . ?
C44 C43 H43 121.0 . . ?
C42 C43 H43 121.0 . . ?
C43 C44 C39 120.5(11) . . ?
C43 C44 H44 119.8 . . ?
C39 C44 H44 119.8 . . ?
C50 C45 C46 120.0(11) . . ?
C50 C45 As4 118.6(9) . . ?
C46 C45 As4 121.4(9) . . ?
C47 C46 C45 118.0(11) . . ?
C47 C46 H46 121.0 . . ?
C45 C46 H46 121.0 . . ?
C48 C47 C46 122.3(11) . . ?
C48 C47 H47 118.9 . . ?
C46 C47 H47 118.9 . . ?
C49 C48 C47 119.5(12) . . ?
C49 C48 H48 120.2 . . ?
C47 C48 H48 120.2 . . ?
C48 C49 C50 120.8(12) . . ?
C48 C49 H49 119.6 . . ?
C50 C49 H49 119.6 . . ?
C45 C50 C49 119.3(11) . . ?
C45 C50 H50 120.3 . . ?
C49 C50 H50 120.3 . . ?
C52 C51 C56 118.8(12) . . ?
C52 C51 As4 122.8(10) . . ?
C56 C51 As4 118.4(9) . . ?
C51 C52 C53 120.0(14) . . ?
C51 C52 H52 120.0 . . ?
C53 C52 H52 120.0 . . ?
C54 C53 C52 121.4(14) . . ?
C54 C53 H53 119.3 . . ?
C52 C53 H53 119.3 . . ?
C55 C54 C53 118.9(14) . . ?
C55 C54 H54 120.5 . . ?
C53 C54 H54 120.5 . . ?
C54 C55 C56 122.1(14) . . ?
C54 C55 H55 119.0 . . ?
C56 C55 H55 119.0 . . ?
C55 C56 C51 118.7(12) . . ?
C55 C56 H56 120.7 . . ?
C51 C56 H56 120.7 . . ?
C62 C57 C58 117.7(12) . . ?
C62 C57 As5 119.6(9) . . ?
C58 C57 As5 122.5(10) . . ?
C57 C58 C59 119.5(14) . . ?
C57 C58 H58 120.3 . . ?
C59 C58 H58 120.3 . . ?
C60 C59 C58 121.9(15) . . ?
C60 C59 H59 119.1 . . ?
C58 C59 H59 119.1 . . ?
C61 C60 C59 118.9(13) . . ?
C61 C60 H60 120.6 . . ?
C59 C60 H60 120.6 . . ?
C60 C61 C62 120.5(15) . . ?
C60 C61 H61 119.8 . . ?
C62 C61 H61 119.8 . . ?
C57 C62 C61 121.5(13) . . ?
C57 C62 H62 119.3 . . ?
C61 C62 H62 119.3 . . ?
C68 C63 C64 121.0(12) . . ?
C68 C63 As5 121.1(9) . . ?
C64 C63 As5 117.9(10) . . ?
C65 C64 C63 118.5(13) . . ?
C65 C64 H64 120.8 . . ?
C63 C64 H64 120.8 . . ?
C66 C65 C64 120.6(13) . . ?
C66 C65 H65 119.7 . . ?
C64 C65 H65 119.7 . . ?
C65 C66 C67 122.0(14) . . ?
C65 C66 H66 119.0 . . ?
C67 C66 H66 119.0 . . ?
C66 C67 C68 117.9(14) . . ?
C66 C67 H67 121.0 . . ?
C68 C67 H67 121.0 . . ?
C63 C68 C67 120.0(12) . . ?
C63 C68 H68 120.0 . . ?
C67 C68 H68 120.0 . . ?
C70 C69 C74 120.9(11) . . ?
C70 C69 As6 121.1(8) . . ?
C74 C69 As6 118.0(9) . . ?
C69 C70 C71 118.5(11) . . ?
C69 C70 H70 120.8 . . ?
C71 C70 H70 120.8 . . ?
C72 C71 C70 121.3(13) . . ?
C72 C71 H71 119.3 . . ?
C70 C71 H71 119.3 . . ?
C71 C72 C73 119.7(13) . . ?
C71 C72 H72 120.1 . . ?
C73 C72 H72 120.1 . . ?
C72 C73 C74 121.6(13) . . ?
C72 C73 H73 119.2 . . ?
C74 C73 H73 119.2 . . ?
C73 C74 C69 118.0(13) . . ?
C73 C74 H74 121.0 . . ?
C69 C74 H74 121.0 . . ?
C80 C75 C76 121.9(13) . . ?
C80 C75 As6 118.3(10) . . ?
C76 C75 As6 119.8(10) . . ?
C75 C76 C77 118.6(16) . . ?
C75 C76 H76 120.7 . . ?
C77 C76 H76 120.7 . . ?
C78 C77 C76 119.2(17) . . ?
C78 C77 H77 120.4 . . ?
C76 C77 H77 120.4 . . ?
C77 C78 C79 122.1(17) . . ?
C77 C78 H78 119.0 . . ?
C79 C78 H78 119.0 . . ?
C78 C79 C80 120.0(16) . . ?
C78 C79 H79 120.0 . . ?
C80 C79 H79 120.0 . . ?
C75 C80 C79 118.2(15) . . ?
C75 C80 H80 120.9 . . ?
C79 C80 H80 120.9 . . ?
C82 C81 C86 120.7(11) . . ?
C82 C81 As7 119.9(9) . . ?
C86 C81 As7 119.4(9) . . ?
C81 C82 C83 118.8(11) . . ?
C81 C82 H82 120.6 . . ?
C83 C82 H82 120.6 . . ?
C84 C83 C82 121.0(12) . . ?
C84 C83 H83 119.5 . . ?
C82 C83 H83 119.5 . . ?
C83 C84 C85 119.4(12) . . ?
C83 C84 H84 120.3 . . ?
C85 C84 H84 120.3 . . ?
C86 C85 C84 121.2(12) . . ?
C86 C85 H85 119.4 . . ?
C84 C85 H85 119.4 . . ?
C85 C86 C81 118.8(12) . . ?
C85 C86 H86 120.6 . . ?
C81 C86 H86 120.6 . . ?
C92 C87 C88 120.4(10) . . ?
C92 C87 As7 119.2(9) . . ?
C88 C87 As7 120.5(9) . . ?
C87 C88 C89 118.3(11) . . ?
C87 C88 H88 120.8 . . ?
C89 C88 H88 120.8 . . ?
C90 C89 C88 121.4(11) . . ?
C90 C89 H89 119.3 . . ?
C88 C89 H89 119.3 . . ?
C89 C90 C91 119.9(11) . . ?
C89 C90 H90 120.1 . . ?
C91 C90 H90 120.1 . . ?
C90 C91 C92 120.3(11) . . ?
C90 C91 H91 119.9 . . ?
C92 C91 H91 119.9 . . ?
C87 C92 C91 119.7(11) . . ?
C87 C92 H92 120.1 . . ?
C91 C92 H92 120.1 . . ?
C94 C93 C98 119.9(10) . . ?
C94 C93 As8 117.7(8) . . ?
C98 C93 As8 122.3(8) . . ?
C93 C94 C95 120.2(11) . . ?
C93 C94 H94 119.9 . . ?
C95 C94 H94 119.9 . . ?
C96 C95 C94 120.1(12) . . ?
C96 C95 H95 120.0 . . ?
C94 C95 H95 120.0 . . ?
C97 C96 C95 119.7(11) . . ?
C97 C96 H96 120.2 . . ?
C95 C96 H96 120.2 . . ?
C96 C97 C98 121.7(11) . . ?
C96 C97 H97 119.2 . . ?
C98 C97 H97 119.2 . . ?
C93 C98 C97 118.4(11) . . ?
C93 C98 H98 120.8 . . ?
C97 C98 H98 120.8 . . ?
C100 C99 C104 120.9(11) . . ?
C100 C99 As8 119.5(9) . . ?
C104 C99 As8 119.5(10) . . ?
C99 C100 C101 118.1(13) . . ?
C99 C100 H100 121.0 . . ?
C101 C100 H100 121.0 . . ?
C102 C101 C100 120.6(15) . . ?
C102 C101 H101 119.7 . . ?
C100 C101 H101 119.7 . . ?
C103 C102 C101 120.0(14) . . ?
C103 C102 H102 120.0 . . ?
C101 C102 H102 120.0 . . ?
C102 C103 C104 120.8(14) . . ?
C102 C103 H103 119.6 . . ?
C104 C103 H103 119.6 . . ?
C103 C104 C99 119.5(14) . . ?
C103 C104 H104 120.2 . . ?
C99 C104 H104 120.2 . . ?
H1W1 O1W H1W2 124.9(19) . . ?
C201 O200 H200 99.6(11) . . ?
O200 C201 C202 112.3(13) . . ?
O200 C201 H20A 109.1 . . ?
C202 C201 H20A 109.1 . . ?
O200 C201 H20B 109.1 . . ?
C202 C201 H20B 109.1 . . ?
H20A C201 H20B 107.9 . . ?
C201 C202 H20C 109.5 . . ?
C201 C202 H20D 109.5 . . ?
H20C C202 H20D 109.5 . . ?
C201 C202 H20E 109.5 . . ?
H20C C202 H20E 109.5 . . ?
H20D C202 H20E 109.5 . . ?
O300 O300 C301 143(4) 2 . ?
O300 O300 H300 60.0(13) 2 . ?
C301 O300 H300 105(3) . . ?
C302 C301 O300 134(3) . . ?
C302 C301 H30A 103.8 . . ?
O300 C301 H30A 103.8 . . ?
C302 C301 H30B 103.8 . . ?
O300 C301 H30B 103.8 . . ?
H30A C301 H30B 105.4 . . ?
C41A O40A O40A 150(3) . 2 ?
C41A O40A H40A 124(4) . . ?
O40A O40A H40A 26.6(18) 2 . ?
C42A C41A O40A 113(3) . . ?
C42A C41A H41A 109.0 . . ?
O40A C41A H41A 109.0 . . ?
C42A C41A H41B 109.0 . . ?
O40A C41A H41B 109.0 . . ?
H41A C41A H41B 107.8 . . ?
O40B O40B C41B 158(3) 2 . ?
O40B O40B H40B 42.1(15) 2 . ?
C41B O40B H40B 148(3) . . ?
C42B C41B O40B 118(3) . . ?
C42B C41B H41C 107.8 . . ?
O40B C41B H41C 107.8 . . ?
C42B C41B H41D 107.8 . . ?
O40B C41B H41D 107.8 . . ?
H41C C41B H41D 107.2 . . ?
C41B C42B H42D 109.5 . . ?
C41B C42B H42E 109.5 . . ?
H42D C42B H42E 109.5 . . ?
C41B C42B H42F 109.5 . . ?
H42D C42B H42F 109.5 . . ?
H42E C42B H42F 109.5 . . ?

loop_
_geom_bond_atom_site_label_1
_geom_bond_atom_site_label_2
_geom_bond_distance
_geom_bond_site_symmetry_2
_geom_bond_publ_flag
Hg1 S3 2.458(3) . ?
Hg1 S1 2.466(3) . ?
Hg1 S4 2.783(3) . ?
Hg1 S2 2.902(3) . ?
Hg1 Pt2 2.9828(7) . ?
Hg1 Pt3 3.0753(7) . ?
Pt1 S4 2.337(3) . ?
Pt1 S3 2.349(3) . ?
Pt1 As4 2.3530(12) . ?
Pt1 As3 2.3693(13) . ?
Pt1 Pt3 3.0873(8) . ?
Pt2 S2 2.353(3) . ?
Pt2 As7 2.3646(12) . ?
Pt2 S1 2.374(3) . ?
Pt2 As8 2.3815(12) . ?
Pt3 S4 2.354(3) . ?
Pt3 As6 2.3638(13) . ?
Pt3 As5 2.3687(12) . ?
Pt3 S3 2.378(3) . ?
Pt4 S2 2.332(3) . ?
Pt4 S1 2.346(3) . ?
Pt4 As1 2.3688(12) . ?
Pt4 As2 2.3710(13) . ?
As1 C15 1.928(11) . ?
As1 C9 1.931(12) . ?
As1 C1 1.943(11) . ?
As2 C21 1.925(11) . ?
As2 C27 1.942(12) . ?
As2 C2 1.958(11) . ?
As3 C33 1.925(11) . ?
As3 C39 1.928(10) . ?
As3 C3 1.963(10) . ?
As4 C51 1.916(12) . ?
As4 C45 1.958(11) . ?
As4 C4 1.964(11) . ?
As5 C5 1.946(12) . ?
As5 C63 1.943(12) . ?
As5 C57 1.946(11) . ?
As6 C6 1.934(12) . ?
As6 C75 1.939(12) . ?
As6 C69 1.943(12) . ?
As7 C87 1.931(11) . ?
As7 C7 1.939(11) . ?
As7 C81 1.947(12) . ?
As8 C93 1.928(10) . ?
As8 C99 1.940(11) . ?
As8 C8 1.943(12) . ?
C1 C2 1.537(16) . ?
C1 H1A 0.9900 . ?
C1 H1B 0.9900 . ?
C2 H2A 0.9900 . ?
C2 H2B 0.9900 . ?
C3 C4 1.505(15) . ?
C3 H3A 0.9900 . ?
C3 H3B 0.9900 . ?
C4 H4A 0.9900 . ?
C4 H4B 0.9900 . ?
C5 C6 1.490(17) . ?
C5 H5A 0.9900 . ?
C5 H5B 0.9900 . ?
C6 H6A 0.9900 . ?
C6 H6B 0.9900 . ?
C7 C8 1.527(16) . ?
C7 H7A 0.9900 . ?
C7 H7B 0.9900 . ?
C8 H8A 0.9900 . ?
C8 H8B 0.9900 . ?
C9 C14 1.364(16) . ?
C9 C10 1.388(15) . ?
C10 C11 1.384(17) . ?
C10 H10 0.9500 . ?
C11 C12 1.374(18) . ?
C11 H11 0.9500 . ?
C12 C13 1.382(16) . ?
C12 H12 0.9500 . ?
C13 C14 1.384(15) . ?
C13 H13 0.9500 . ?
C14 H14 0.9500 . ?
C15 C20 1.384(16) . ?
C15 C16 1.396(15) . ?
C16 C17 1.412(16) . ?
C16 H16 0.9500 . ?
C17 C18 1.374(18) . ?
C17 H17 0.9500 . ?
C18 C19 1.375(17) . ?
C18 H18 0.9500 . ?
C19 C20 1.398(15) . ?
C19 H19 0.9500 . ?
C20 H20 0.9500 . ?
C21 C26 1.357(16) . ?
C21 C22 1.391(16) . ?
C22 C23 1.413(17) . ?
C22 H22 0.9500 . ?
C23 C24 1.363(19) . ?
C23 H23 0.9500 . ?
C24 C25 1.428(19) . ?
C24 H24 0.9500 . ?
C25 C26 1.366(16) . ?
C25 H25 0.9500 . ?
C26 H26 0.9500 . ?
C27 C28 1.360(15) . ?
C27 C32 1.387(16) . ?
C28 C29 1.404(17) . ?
C28 H28 0.9500 . ?
C29 C30 1.381(17) . ?
C29 H29 0.9500 . ?
C30 C31 1.396(16) . ?
C30 H30 0.9500 . ?
C31 C32 1.369(16) . ?
C31 H31 0.9500 . ?
C32 H32 0.9500 . ?
C33 C38 1.378(15) . ?
C33 C34 1.391(16) . ?
C34 C35 1.386(16) . ?
C34 H34 0.9500 . ?
C35 C36 1.361(17) . ?
C35 H35 0.9500 . ?
C36 C37 1.391(17) . ?
C36 H36 0.9500 . ?
C37 C38 1.387(16) . ?
C37 H37 0.9500 . ?
C38 H38 0.9500 . ?
C39 C44 1.403(14) . ?
C39 C40 1.404(14) . ?
C40 C41 1.381(16) . ?
C40 H40 0.9500 . ?
C41 C42 1.355(16) . ?
C41 H41 0.9500 . ?
C42 C43 1.406(16) . ?
C42 H42 0.9500 . ?
C43 C44 1.382(15) . ?
C43 H43 0.9500 . ?
C44 H44 0.9500 . ?
C45 C50 1.371(16) . ?
C45 C46 1.394(16) . ?
C46 C47 1.367(16) . ?
C46 H46 0.9500 . ?
C47 C48 1.352(16) . ?
C47 H47 0.9500 . ?
C48 C49 1.345(16) . ?
C48 H48 0.9500 . ?
C49 C50 1.384(17) . ?
C49 H49 0.9500 . ?
C50 H50 0.9500 . ?
C51 C52 1.359(16) . ?
C51 C56 1.424(16) . ?
C52 C53 1.390(19) . ?
C52 H52 0.9500 . ?
C53 C54 1.37(2) . ?
C53 H53 0.9500 . ?
C54 C55 1.346(19) . ?
C54 H54 0.9500 . ?
C55 C56 1.381(17) . ?
C55 H55 0.9500 . ?
C56 H56 0.9500 . ?
C57 C62 1.341(17) . ?
C57 C58 1.366(17) . ?
C58 C59 1.38(2) . ?
C58 H58 0.9500 . ?
C59 C60 1.34(2) . ?
C59 H59 0.9500 . ?
C60 C61 1.319(19) . ?
C60 H60 0.9500 . ?
C61 C62 1.390(17) . ?
C61 H61 0.9500 . ?
C62 H62 0.9500 . ?
C63 C68 1.347(17) . ?
C63 C64 1.406(15) . ?
C64 C65 1.381(19) . ?
C64 H64 0.9500 . ?
C65 C66 1.35(2) . ?
C65 H65 0.9500 . ?
C66 C67 1.375(19) . ?
C66 H66 0.9500 . ?
C67 C68 1.421(16) . ?
C67 H67 0.9500 . ?
C68 H68 0.9500 . ?
C69 C70 1.372(15) . ?
C69 C74 1.400(16) . ?
C70 C71 1.404(16) . ?
C70 H70 0.9500 . ?
C71 C72 1.357(17) . ?
C71 H71 0.9500 . ?
C72 C73 1.356(18) . ?
C72 H72 0.9500 . ?
C73 C74 1.395(17) . ?
C73 H73 0.9500 . ?
C74 H74 0.9500 . ?
C75 C80 1.365(17) . ?
C75 C76 1.396(17) . ?
C76 C77 1.41(2) . ?
C76 H76 0.9500 . ?
C77 C78 1.35(3) . ?
C77 H77 0.9500 . ?
C78 C79 1.37(2) . ?
C78 H78 0.9500 . ?
C79 C80 1.409(18) . ?
C79 H79 0.9500 . ?
C80 H80 0.9500 . ?
C81 C82 1.388(16) . ?
C81 C86 1.396(15) . ?
C82 C83 1.407(16) . ?
C82 H82 0.9500 . ?
C83 C84 1.361(17) . ?
C83 H83 0.9500 . ?
C84 C85 1.395(18) . ?
C84 H84 0.9500 . ?
C85 C86 1.382(16) . ?
C85 H85 0.9500 . ?
C86 H86 0.9500 . ?
C87 C92 1.376(15) . ?
C87 C88 1.386(15) . ?
C88 C89 1.420(16) . ?
C88 H88 0.9500 . ?
C89 C90 1.350(16) . ?
C89 H89 0.9500 . ?
C90 C91 1.373(16) . ?
C90 H90 0.9500 . ?
C91 C92 1.407(16) . ?
C91 H91 0.9500 . ?
C92 H92 0.9500 . ?
C93 C94 1.393(15) . ?
C93 C98 1.397(15) . ?
C94 C95 1.398(15) . ?
C94 H94 0.9500 . ?
C95 C96 1.376(16) . ?
C95 H95 0.9500 . ?
C96 C97 1.377(16) . ?
C96 H96 0.9500 . ?
C97 C98 1.402(16) . ?
C97 H97 0.9500 . ?
C98 H98 0.9500 . ?
C99 C100 1.387(18) . ?
C99 C104 1.393(16) . ?
C100 C101 1.414(18) . ?
C100 H100 0.9500 . ?
C101 C102 1.39(2) . ?
C101 H101 0.9500 . ?
C102 C103 1.36(2) . ?
C102 H102 0.9500 . ?
C103 C104 1.389(18) . ?
C103 H103 0.9500 . ?
C104 H104 0.9500 . ?
Cl3 H3 1.612(4) . ?
O1W H1W1 0.906(16) . ?
O1W H1W2 0.911(16) . ?
O200 C201 1.414(15) . ?
O200 H200 0.905(11) . ?
C201 C202 1.467(18) . ?
C201 H20A 0.9900 . ?
C201 H20B 0.9900 . ?
C202 H20C 0.9800 . ?
C202 H20D 0.9800 . ?
C202 H20E 0.9800 . ?
O300 O300 1.09(5) 2 ?
O300 C301 1.41(2) . ?
O300 H300 1.09(3) . ?
C301 C302 1.41(2) . ?
C301 H30A 0.9900 . ?
C301 H30B 0.9900 . ?
C302 H30C 0.9800 . ?
C302 H30D 0.9800 . ?
C302 H30E 0.9800 . ?
O40A C41A 1.43(2) . ?
O40A O40A 2.03(7) 2 ?
O40A H40A 1.13(4) . ?
C41A C42A 1.45(2) . ?
C41A H41A 0.9900 . ?
C41A H41B 0.9900 . ?
C42A H42A 0.9800 . ?
C42A H42B 0.9800 . ?
C42A H42C 0.9800 . ?
O40B O40B 1.68(5) 2 ?
O40B C41B 1.41(2) . ?
O40B H40B 1.13(3) . ?
C41B C42B 1.44(2) . ?
C41B H41C 0.9900 . ?
C41B H41D 0.9900 . ?
C42B H42D 0.9800 . ?
C42B H42E 0.9800 . ?
C42B H42F 0.9800 . ?

loop_
_geom_hbond_atom_site_label_D
_geom_hbond_atom_site_label_H
_geom_hbond_atom_site_label_A
_geom_hbond_distance_DH
_geom_hbond_distance_HA
_geom_hbond_distance_DA
_geom_hbond_angle_DHA
_geom_hbond_site_symmetry_A
O1W H1W1 Cl2 0.906 2.154 3.021(16) 159.9 .
O1W H1W2 Cl3 0.911 2.069 2.921(16) 155.0 .
O200 H200 Cl2 0.905 2.209 3.075(11) 159.7 .
O300 H300 Cl1 1.09 2.401 3.39(3) 150.0 .
O40A H40A O40B 1.13 1.91 2.89(5) 142 .
O40B H40B Cl1 1.13 2.195 3.07(3) 132.1 .

loop_
_geom_torsion_atom_site_label_1
_geom_torsion_atom_site_label_2
_geom_torsion_atom_site_label_3
_geom_torsion_atom_site_label_4
_geom_torsion
_geom_torsion_site_symmetry_1
_geom_torsion_site_symmetry_2
_geom_torsion_site_symmetry_3
_geom_torsion_site_symmetry_4
_geom_torsion_publ_flag
S3 Hg1 Pt2 S2 -89.81(11) . . . . ?
S1 Hg1 Pt2 S2 101.24(11) . . . . ?
S4 Hg1 Pt2 S2 98.5(2) . . . . ?
Pt3 Hg1 Pt2 S2 -153.70(8) . . . . ?
S3 Hg1 Pt2 As7 -10.95(9) . . . . ?
S1 Hg1 Pt2 As7 -179.91(9) . . . . ?
S4 Hg1 Pt2 As7 177.4(2) . . . . ?
S2 Hg1 Pt2 As7 78.85(8) . . . . ?
Pt3 Hg1 Pt2 As7 -74.85(5) . . . . ?
S3 Hg1 Pt2 S1 168.96(11) . . . . ?
S4 Hg1 Pt2 S1 -2.7(2) . . . . ?
S2 Hg1 Pt2 S1 -101.24(11) . . . . ?
Pt3 Hg1 Pt2 S1 105.06(9) . . . . ?
S3 Hg1 Pt2 As8 90.65(9) . . . . ?
S1 Hg1 Pt2 As8 -78.30(9) . . . . ?
S4 Hg1 Pt2 As8 -81.0(2) . . . . ?
S2 Hg1 Pt2 As8 -179.54(8) . . . . ?
Pt3 Hg1 Pt2 As8 26.76(5) . . . . ?
S3 Hg1 Pt3 S4 107.27(12) . . . . ?
S1 Hg1 Pt3 S4 -86.92(11) . . . . ?
S2 Hg1 Pt3 S4 99.65(19) . . . . ?
Pt2 Hg1 Pt3 S4 -158.25(9) . . . . ?
S3 Hg1 Pt3 As6 -179.22(9) . . . . ?
S1 Hg1 Pt3 As6 -13.40(9) . . . . ?
S4 Hg1 Pt3 As6 73.52(9) . . . . ?
S2 Hg1 Pt3 As6 173.17(17) . . . . ?
Pt2 Hg1 Pt3 As6 -84.73(5) . . . . ?
S3 Hg1 Pt3 As5 -67.37(9) . . . . ?
S1 Hg1 Pt3 As5 98.45(9) . . . . ?
S4 Hg1 Pt3 As5 -174.64(9) . . . . ?
S2 Hg1 Pt3 As5 -74.99(17) . . . . ?
Pt2 Hg1 Pt3 As5 27.11(6) . . . . ?
S1 Hg1 Pt3 S3 165.82(12) . . . . ?
S4 Hg1 Pt3 S3 -107.27(12) . . . . ?
S2 Hg1 Pt3 S3 -7.62(19) . . . . ?
Pt2 Hg1 Pt3 S3 94.48(9) . . . . ?
S3 Hg1 Pt3 Pt1 53.70(8) . . . . ?
S1 Hg1 Pt3 Pt1 -140.48(8) . . . . ?
S4 Hg1 Pt3 Pt1 -53.56(8) . . . . ?
S2 Hg1 Pt3 Pt1 46.09(17) . . . . ?
Pt2 Hg1 Pt3 Pt1 148.19(3) . . . . ?
S3 Pt1 Pt3 S4 -125.34(13) . . . . ?
As4 Pt1 Pt3 S4 64.48(10) . . . . ?
As3 Pt1 Pt3 S4 -170.66(10) . . . . ?
S4 Pt1 Pt3 As6 -51.08(10) . . . . ?
S3 Pt1 Pt3 As6 -176.42(10) . . . . ?
As4 Pt1 Pt3 As6 13.39(6) . . . . ?
As3 Pt1 Pt3 As6 138.25(6) . . . . ?
S4 Pt1 Pt3 As5 -174.35(10) . . . . ?
S3 Pt1 Pt3 As5 60.31(10) . . . . ?
As4 Pt1 Pt3 As5 -109.87(6) . . . . ?
As3 Pt1 Pt3 As5 14.99(7) . . . . ?
S4 Pt1 Pt3 S3 125.34(13) . . . . ?
As4 Pt1 Pt3 S3 -170.19(9) . . . . ?
As3 Pt1 Pt3 S3 -45.32(10) . . . . ?
S4 Pt1 Pt3 Hg1 68.17(9) . . . . ?
S3 Pt1 Pt3 Hg1 -57.16(9) . . . . ?
As4 Pt1 Pt3 Hg1 132.65(4) . . . . ?
As3 Pt1 Pt3 Hg1 -102.49(5) . . . . ?
S2 Pt4 As1 C15 57.8(4) . . . . ?
S1 Pt4 As1 C15 -12(3) . . . . ?
As2 Pt4 As1 C15 -126.4(4) . . . . ?
S2 Pt4 As1 C9 -68.9(4) . . . . ?
S1 Pt4 As1 C9 -138(3) . . . . ?
As2 Pt4 As1 C9 106.9(4) . . . . ?
S2 Pt4 As1 C1 178.6(4) . . . . ?
S1 Pt4 As1 C1 109(3) . . . . ?
As2 Pt4 As1 C1 -5.6(4) . . . . ?
S2 Pt4 As2 C21 -46.6(11) . . . . ?
S1 Pt4 As2 C21 45.9(4) . . . . ?
As1 Pt4 As2 C21 -135.4(4) . . . . ?
S2 Pt4 As2 C27 -175.4(11) . . . . ?
S1 Pt4 As2 C27 -82.9(4) . . . . ?
As1 Pt4 As2 C27 95.9(4) . . . . ?
S2 Pt4 As2 C2 69.9(11) . . . . ?
S1 Pt4 As2 C2 162.4(4) . . . . ?
As1 Pt4 As2 C2 -18.9(3) . . . . ?
S4 Pt1 As3 C33 -140.9(6) . . . . ?
S3 Pt1 As3 C33 -37.0(4) . . . . ?
As4 Pt1 As3 C33 132.0(4) . . . . ?
Pt3 Pt1 As3 C33 -3.8(4) . . . . ?
S4 Pt1 As3 C39 -19.1(6) . . . . ?
S3 Pt1 As3 C39 84.8(4) . . . . ?
As4 Pt1 As3 C39 -106.2(3) . . . . ?
Pt3 Pt1 As3 C39 118.0(3) . . . . ?
S4 Pt1 As3 C3 95.3(5) . . . . ?
S3 Pt1 As3 C3 -160.8(3) . . . . ?
As4 Pt1 As3 C3 8.2(3) . . . . ?
Pt3 Pt1 As3 C3 -127.6(3) . . . . ?
S4 Pt1 As4 C51 -31.4(4) . . . . ?
S3 Pt1 As4 C51 -115.8(5) . . . . ?
As3 Pt1 As4 C51 138.2(4) . . . . ?
Pt3 Pt1 As4 C51 -74.5(4) . . . . ?
S4 Pt1 As4 C45 93.8(4) . . . . ?
S3 Pt1 As4 C45 9.4(6) . . . . ?
As3 Pt1 As4 C45 -96.6(4) . . . . ?
Pt3 Pt1 As4 C45 50.7(4) . . . . ?
S4 Pt1 As4 C4 -154.5(3) . . . . ?
S3 Pt1 As4 C4 121.2(5) . . . . ?
As3 Pt1 As4 C4 15.2(3) . . . . ?
Pt3 Pt1 As4 C4 162.4(3) . . . . ?
S4 Pt3 As5 C5 107.7(8) . . . . ?
As6 Pt3 As5 C5 9.7(4) . . . . ?
S3 Pt3 As5 C5 -167.8(4) . . . . ?
Hg1 Pt3 As5 C5 -121.1(4) . . . . ?
Pt1 Pt3 As5 C5 151.1(4) . . . . ?
S4 Pt3 As5 C63 -131.5(8) . . . . ?
As6 Pt3 As5 C63 130.5(4) . . . . ?
S3 Pt3 As5 C63 -47.0(4) . . . . ?
Hg1 Pt3 As5 C63 -0.3(4) . . . . ?
Pt1 Pt3 As5 C63 -88.1(4) . . . . ?
S4 Pt3 As5 C57 -7.5(9) . . . . ?
As6 Pt3 As5 C57 -105.5(4) . . . . ?
S3 Pt3 As5 C57 77.0(4) . . . . ?
Hg1 Pt3 As5 C57 123.6(4) . . . . ?
Pt1 Pt3 As5 C57 35.9(4) . . . . ?
S4 Pt3 As6 C6 -162.1(4) . . . . ?
As5 Pt3 As6 C6 11.8(4) . . . . ?
S3 Pt3 As6 C6 128.7(16) . . . . ?
Hg1 Pt3 As6 C6 141.5(4) . . . . ?
Pt1 Pt3 As6 C6 -126.2(4) . . . . ?
S4 Pt3 As6 C75 81.6(4) . . . . ?
As5 Pt3 As6 C75 -104.5(4) . . . . ?
S3 Pt3 As6 C75 12.4(16) . . . . ?
Hg1 Pt3 As6 C75 25.2(4) . . . . ?
Pt1 Pt3 As6 C75 117.5(4) . . . . ?
S4 Pt3 As6 C69 -42.5(4) . . . . ?
As5 Pt3 As6 C69 131.3(4) . . . . ?
S3 Pt3 As6 C69 -111.7(16) . . . . ?
Hg1 Pt3 As6 C69 -99.0(4) . . . . ?
Pt1 Pt3 As6 C69 -6.6(4) . . . . ?
S2 Pt2 As7 C87 -71.4(3) . . . . ?
S1 Pt2 As7 C87 -135.0(9) . . . . ?
As8 Pt2 As7 C87 106.9(3) . . . . ?
Hg1 Pt2 As7 C87 -134.2(3) . . . . ?
S2 Pt2 As7 C7 172.5(4) . . . . ?
S1 Pt2 As7 C7 108.9(9) . . . . ?
As8 Pt2 As7 C7 -9.2(4) . . . . ?
Hg1 Pt2 As7 C7 109.7(4) . . . . ?
S2 Pt2 As7 C81 57.4(4) . . . . ?
S1 Pt2 As7 C81 -6.3(10) . . . . ?
As8 Pt2 As7 C81 -124.3(4) . . . . ?
Hg1 Pt2 As7 C81 -5.4(4) . . . . ?
S2 Pt2 As8 C93 171(80) . . . . ?
As7 Pt2 As8 C93 101.4(3) . . . . ?
S1 Pt2 As8 C93 -74.3(4) . . . . ?
Hg1 Pt2 As8 C93 -21.9(3) . . . . ?
S2 Pt2 As8 C99 -63(2) . . . . ?
As7 Pt2 As8 C99 -133.2(4) . . . . ?
S1 Pt2 As8 C99 51.1(4) . . . . ?
Hg1 Pt2 As8 C99 103.5(4) . . . . ?
S2 Pt2 As8 C8 56(2) . . . . ?
As7 Pt2 As8 C8 -14.4(4) . . . . ?
S1 Pt2 As8 C8 169.9(4) . . . . ?
Hg1 Pt2 As8 C8 -137.7(4) . . . . ?
S2 Pt4 S1 Pt2 -27.71(9) . . . . ?
As1 Pt4 S1 Pt2 42(3) . . . . ?
As2 Pt4 S1 Pt2 156.47(6) . . . . ?
S2 Pt4 S1 Hg1 48.36(9) . . . . ?
As1 Pt4 S1 Hg1 118(3) . . . . ?
As2 Pt4 S1 Hg1 -127.46(7) . . . . ?
S2 Pt2 S1 Pt4 27.49(9) . . . . ?
As7 Pt2 S1 Pt4 91.5(9) . . . . ?
As8 Pt2 S1 Pt4 -150.85(6) . . . . ?
Hg1 Pt2 S1 Pt4 90.63(8) . . . . ?
S2 Pt2 S1 Hg1 -63.14(8) . . . . ?
As7 Pt2 S1 Hg1 0.9(9) . . . . ?
As8 Pt2 S1 Hg1 118.52(5) . . . . ?
S3 Hg1 S1 Pt4 -144.4(4) . . . . ?
S4 Hg1 S1 Pt4 90.63(10) . . . . ?
S2 Hg1 S1 Pt4 -39.15(8) . . . . ?
Pt2 Hg1 S1 Pt4 -88.54(8) . . . . ?
Pt3 Hg1 S1 Pt4 143.15(5) . . . . ?
S3 Hg1 S1 Pt2 -55.9(5) . . . . ?
S4 Hg1 S1 Pt2 179.17(7) . . . . ?
S2 Hg1 S1 Pt2 49.38(7) . . . . ?
Pt3 Hg1 S1 Pt2 -128.32(5) . . . . ?
S1 Pt4 S2 Pt2 27.96(9) . . . . ?
As1 Pt4 S2 Pt2 -150.75(7) . . . . ?
As2 Pt4 S2 Pt2 120.8(10) . . . . ?
S1 Pt4 S2 Hg1 -40.07(8) . . . . ?
As1 Pt4 S2 Hg1 141.22(5) . . . . ?
As2 Pt4 S2 Hg1 52.8(11) . . . . ?
As7 Pt2 S2 Pt4 156.72(7) . . . . ?
S1 Pt2 S2 Pt4 -27.67(9) . . . . ?
As8 Pt2 S2 Pt4 87(2) . . . . ?
Hg1 Pt2 S2 Pt4 -80.06(7) . . . . ?
As7 Pt2 S2 Hg1 -123.22(4) . . . . ?
S1 Pt2 S2 Hg1 52.39(7) . . . . ?
As8 Pt2 S2 Hg1 167(12) . . . . ?
S3 Hg1 S2 Pt4 -151.57(8) . . . . ?
S1 Hg1 S2 Pt4 40.09(8) . . . . ?
S4 Hg1 S2 Pt4 -64.07(12) . . . . ?
Pt2 Hg1 S2 Pt4 93.24(8) . . . . ?
Pt3 Hg1 S2 Pt4 -145.37(12) . . . . ?
S3 Hg1 S2 Pt2 115.20(8) . . . . ?
S1 Hg1 S2 Pt2 -53.15(8) . . . . ?
S4 Hg1 S2 Pt2 -157.31(9) . . . . ?
Pt3 Hg1 S2 Pt2 121.40(14) . . . . ?
S4 Pt1 S3 Pt3 -38.24(9) . . . . ?
As4 Pt1 S3 Pt3 47.1(4) . . . . ?
As3 Pt1 S3 Pt3 151.86(6) . . . . ?
S4 Pt1 S3 Hg1 40.20(9) . . . . ?
As4 Pt1 S3 Hg1 125.5(4) . . . . ?
As3 Pt1 S3 Hg1 -129.70(7) . . . . ?
Pt3 Pt1 S3 Hg1 78.44(8) . . . . ?
S4 Pt3 S3 Pt1 37.99(9) . . . . ?
As6 Pt3 S3 Pt1 107.5(15) . . . . ?
As5 Pt3 S3 Pt1 -135.83(6) . . . . ?
Hg1 Pt3 S3 Pt1 94.24(8) . . . . ?
S4 Pt3 S3 Hg1 -56.25(8) . . . . ?
As6 Pt3 S3 Hg1 13.2(16) . . . . ?
As5 Pt3 S3 Hg1 129.93(6) . . . . ?
Pt1 Pt3 S3 Hg1 -94.24(8) . . . . ?
S1 Hg1 S3 Pt1 -162.4(4) . . . . ?
S4 Hg1 S3 Pt1 -34.18(8) . . . . ?
S2 Hg1 S3 Pt1 96.40(9) . . . . ?
Pt2 Hg1 S3 Pt1 148.29(5) . . . . ?
Pt3 Hg1 S3 Pt1 -80.89(8) . . . . ?
S1 Hg1 S3 Pt3 -81.5(5) . . . . ?
S4 Hg1 S3 Pt3 46.71(8) . . . . ?
S2 Hg1 S3 Pt3 177.29(7) . . . . ?
Pt2 Hg1 S3 Pt3 -130.82(5) . . . . ?
S3 Pt1 S4 Pt3 38.62(9) . . . . ?
As4 Pt1 S4 Pt3 -130.02(7) . . . . ?
As3 Pt1 S4 Pt3 143.7(4) . . . . ?
S3 Pt1 S4 Hg1 -34.87(8) . . . . ?
As4 Pt1 S4 Hg1 156.49(6) . . . . ?
As3 Pt1 S4 Hg1 70.2(4) . . . . ?
Pt3 Pt1 S4 Hg1 -73.49(7) . . . . ?
As6 Pt3 S4 Pt1 144.49(6) . . . . ?
As5 Pt3 S4 Pt1 47.0(8) . . . . ?
S3 Pt3 S4 Pt1 -38.13(9) . . . . ?
Hg1 Pt3 S4 Pt1 -87.04(7) . . . . ?
As6 Pt3 S4 Hg1 -128.47(5) . . . . ?
As5 Pt3 S4 Hg1 134.0(7) . . . . ?
S3 Pt3 S4 Hg1 48.90(7) . . . . ?
Pt1 Pt3 S4 Hg1 87.04(8) . . . . ?
S3 Hg1 S4 Pt1 34.50(8) . . . . ?
S1 Hg1 S4 Pt1 -155.08(8) . . . . ?
S2 Hg1 S4 Pt1 -69.86(12) . . . . ?
Pt2 Hg1 S4 Pt1 -152.82(16) . . . . ?
Pt3 Hg1 S4 Pt1 83.50(8) . . . . ?
S3 Hg1 S4 Pt3 -49.00(8) . . . . ?
S1 Hg1 S4 Pt3 121.42(8) . . . . ?
S2 Hg1 S4 Pt3 -153.36(8) . . . . ?
Pt2 Hg1 S4 Pt3 123.68(18) . . . . ?
C15 As1 C1 C2 165.7(7) . . . . ?
C9 As1 C1 C2 -83.7(8) . . . . ?
Pt4 As1 C1 C2 36.7(8) . . . . ?
As1 C1 C2 As2 -52.9(9) . . . . ?
C21 As2 C2 C1 172.3(8) . . . . ?
C27 As2 C2 C1 -75.8(9) . . . . ?
Pt4 As2 C2 C1 47.6(8) . . . . ?
C33 As3 C3 C4 -172.0(8) . . . . ?
C39 As3 C3 C4 78.8(8) . . . . ?
Pt1 As3 C3 C4 -38.3(8) . . . . ?
As3 C3 C4 As4 51.2(8) . . . . ?
C51 As4 C4 C3 -174.1(7) . . . . ?
C45 As4 C4 C3 74.2(8) . . . . ?
Pt1 As4 C4 C3 -43.7(7) . . . . ?
C63 As5 C5 C6 -169.4(9) . . . . ?
C57 As5 C5 C6 80.8(9) . . . . ?
Pt3 As5 C5 C6 -37.1(9) . . . . ?
As5 C5 C6 As6 48.3(10) . . . . ?
C75 As6 C6 C5 81.0(10) . . . . ?
C69 As6 C6 C5 -170.4(9) . . . . ?
Pt3 As6 C6 C5 -38.8(10) . . . . ?
C87 As7 C7 C8 -84.7(9) . . . . ?
C81 As7 C7 C8 164.6(8) . . . . ?
Pt2 As7 C7 C8 38.7(9) . . . . ?
As7 C7 C8 As8 -51.3(9) . . . . ?
C93 As8 C8 C7 -79.1(8) . . . . ?
C99 As8 C8 C7 172.8(8) . . . . ?
Pt2 As8 C8 C7 42.6(8) . . . . ?
C15 As1 C9 C14 -143.4(9) . . . . ?
C1 As1 C9 C14 106.6(10) . . . . ?
Pt4 As1 C9 C14 -10.1(10) . . . . ?
C15 As1 C9 C10 43.9(10) . . . . ?
C1 As1 C9 C10 -66.2(10) . . . . ?
Pt4 As1 C9 C10 177.2(8) . . . . ?
C14 C9 C10 C11 3.4(18) . . . . ?
As1 C9 C10 C11 176.1(9) . . . . ?
C9 C10 C11 C12 -1.2(19) . . . . ?
C10 C11 C12 C13 -0.5(19) . . . . ?
C11 C12 C13 C14 0.0(19) . . . . ?
C10 C9 C14 C13 -3.8(18) . . . . ?
As1 C9 C14 C13 -176.6(9) . . . . ?
C12 C13 C14 C9 2.2(18) . . . . ?
C9 As1 C15 C20 67.8(10) . . . . ?
C1 As1 C15 C20 175.1(9) . . . . ?
Pt4 As1 C15 C20 -62.5(10) . . . . ?
C9 As1 C15 C16 -115.1(9) . . . . ?
C1 As1 C15 C16 -7.8(10) . . . . ?
Pt4 As1 C15 C16 114.6(9) . . . . ?
C20 C15 C16 C17 -0.1(17) . . . . ?
As1 C15 C16 C17 -177.3(9) . . . . ?
C15 C16 C17 C18 1.2(19) . . . . ?
C16 C17 C18 C19 -3.0(19) . . . . ?
C17 C18 C19 C20 3.6(18) . . . . ?
C16 C15 C20 C19 0.8(17) . . . . ?
As1 C15 C20 C19 177.9(9) . . . . ?
C18 C19 C20 C15 -2.5(18) . . . . ?
C27 As2 C21 C26 158.3(10) . . . . ?
C2 As2 C21 C26 -92.2(11) . . . . ?
Pt4 As2 C21 C26 25.0(11) . . . . ?
C27 As2 C21 C22 -23.1(11) . . . . ?
C2 As2 C21 C22 86.4(11) . . . . ?
Pt4 As2 C21 C22 -156.3(9) . . . . ?
C26 C21 C22 C23 1(2) . . . . ?
As2 C21 C22 C23 -177.2(10) . . . . ?
C21 C22 C23 C24 1(2) . . . . ?
C22 C23 C24 C25 -2(2) . . . . ?
C23 C24 C25 C26 1(2) . . . . ?
C22 C21 C26 C25 -2(2) . . . . ?
As2 C21 C26 C25 176.5(11) . . . . ?
C24 C25 C26 C21 1(2) . . . . ?
C21 As2 C27 C28 81.6(12) . . . . ?
C2 As2 C27 C28 -28.7(12) . . . . ?
Pt4 As2 C27 C28 -144.8(10) . . . . ?
C21 As2 C27 C32 -101.3(10) . . . . ?
C2 As2 C27 C32 148.4(9) . . . . ?
Pt4 As2 C27 C32 32.3(10) . . . . ?
C32 C27 C28 C29 2(2) . . . . ?
As2 C27 C28 C29 179.4(12) . . . . ?
C27 C28 C29 C30 -3(2) . . . . ?
C28 C29 C30 C31 0(2) . . . . ?
C29 C30 C31 C32 3(2) . . . . ?
C30 C31 C32 C27 -3.8(19) . . . . ?
C28 C27 C32 C31 1.0(19) . . . . ?
As2 C27 C32 C31 -176.2(9) . . . . ?
C39 As3 C33 C38 -143.6(9) . . . . ?
C3 As3 C33 C38 105.5(9) . . . . ?
Pt1 As3 C33 C38 -18.9(10) . . . . ?
C39 As3 C33 C34 38.0(10) . . . . ?
C3 As3 C33 C34 -72.9(10) . . . . ?
Pt1 As3 C33 C34 162.7(8) . . . . ?
C38 C33 C34 C35 0.2(18) . . . . ?
As3 C33 C34 C35 178.5(10) . . . . ?
C33 C34 C35 C36 0(2) . . . . ?
C34 C35 C36 C37 0(2) . . . . ?
C35 C36 C37 C38 0.6(19) . . . . ?
C34 C33 C38 C37 0.4(18) . . . . ?
As3 C33 C38 C37 -178.0(9) . . . . ?
C36 C37 C38 C33 -0.7(19) . . . . ?
C33 As3 C39 C44 90.0(9) . . . . ?
C3 As3 C39 C44 -158.6(9) . . . . ?
Pt1 As3 C39 C44 -43.0(9) . . . . ?
C33 As3 C39 C40 -92.2(10) . . . . ?
C3 As3 C39 C40 19.2(11) . . . . ?
Pt1 As3 C39 C40 134.8(9) . . . . ?
C44 C39 C40 C41 -2.4(17) . . . . ?
As3 C39 C40 C41 179.9(9) . . . . ?
C39 C40 C41 C42 2.4(18) . . . . ?
C40 C41 C42 C43 -1(2) . . . . ?
C41 C42 C43 C44 0.3(19) . . . . ?
C42 C43 C44 C39 -0.4(17) . . . . ?
C40 C39 C44 C43 1.4(17) . . . . ?
As3 C39 C44 C43 179.3(9) . . . . ?
C51 As4 C45 C50 100.6(11) . . . . ?
C4 As4 C45 C50 -146.7(10) . . . . ?
Pt1 As4 C45 C50 -31.9(11) . . . . ?
C51 As4 C45 C46 -79.6(11) . . . . ?
C4 As4 C45 C46 33.1(11) . . . . ?
Pt1 As4 C45 C46 147.9(9) . . . . ?
C50 C45 C46 C47 1.8(19) . . . . ?
As4 C45 C46 C47 -178.0(10) . . . . ?
C45 C46 C47 C48 0(2) . . . . ?
C46 C47 C48 C49 -1(2) . . . . ?
C47 C48 C49 C50 -1(2) . . . . ?
C46 C45 C50 C49 -3(2) . . . . ?
As4 C45 C50 C49 176.8(10) . . . . ?
C48 C49 C50 C45 2(2) . . . . ?
C45 As4 C51 C52 21.2(12) . . . . ?
C4 As4 C51 C52 -88.0(11) . . . . ?
Pt1 As4 C51 C52 149.0(10) . . . . ?
C45 As4 C51 C56 -158.5(9) . . . . ?
C4 As4 C51 C56 92.3(10) . . . . ?
Pt1 As4 C51 C56 -30.7(10) . . . . ?
C56 C51 C52 C53 -4(2) . . . . ?
As4 C51 C52 C53 175.8(11) . . . . ?
C51 C52 C53 C54 3(2) . . . . ?
C52 C53 C54 C55 -2(2) . . . . ?
C53 C54 C55 C56 2(2) . . . . ?
C54 C55 C56 C51 -3(2) . . . . ?
C52 C51 C56 C55 4.1(18) . . . . ?
As4 C51 C56 C55 -176.2(10) . . . . ?
C5 As5 C57 C62 -117.7(12) . . . . ?
C63 As5 C57 C62 132.4(12) . . . . ?
Pt3 As5 C57 C62 -2.0(12) . . . . ?
C5 As5 C57 C58 67.3(17) . . . . ?
C63 As5 C57 C58 -42.7(17) . . . . ?
Pt3 As5 C57 C58 -177.1(15) . . . . ?
C62 C57 C58 C59 -1(3) . . . . ?
As5 C57 C58 C59 174.5(18) . . . . ?
C57 C58 C59 C60 1(4) . . . . ?
C58 C59 C60 C61 1(3) . . . . ?
C59 C60 C61 C62 -3(3) . . . . ?
C58 C57 C62 C61 -2(3) . . . . ?
As5 C57 C62 C61 -176.9(13) . . . . ?
C60 C61 C62 C57 4(3) . . . . ?
C5 As5 C63 C68 141.5(10) . . . . ?
C57 As5 C63 C68 -107.2(11) . . . . ?
Pt3 As5 C63 C68 19.4(12) . . . . ?
C5 As5 C63 C64 -39.4(10) . . . . ?
C57 As5 C63 C64 72.0(10) . . . . ?
Pt3 As5 C63 C64 -161.4(8) . . . . ?
C68 C63 C64 C65 1.1(19) . . . . ?
As5 C63 C64 C65 -178.1(10) . . . . ?
C63 C64 C65 C66 -1(2) . . . . ?
C64 C65 C66 C67 1(2) . . . . ?
C65 C66 C67 C68 -2(2) . . . . ?
C64 C63 C68 C67 -1.9(19) . . . . ?
As5 C63 C68 C67 177.3(9) . . . . ?
C66 C67 C68 C63 2.1(19) . . . . ?
C6 As6 C69 C70 138.4(10) . . . . ?
C75 As6 C69 C70 -110.8(10) . . . . ?
Pt3 As6 C69 C70 16.9(11) . . . . ?
C6 As6 C69 C74 -41.5(10) . . . . ?
C75 As6 C69 C74 69.3(10) . . . . ?
Pt3 As6 C69 C74 -162.9(8) . . . . ?
C74 C69 C70 C71 0.0(18) . . . . ?
As6 C69 C70 C71 -179.8(9) . . . . ?
C69 C70 C71 C72 0.6(19) . . . . ?
C70 C71 C72 C73 -1(2) . . . . ?
C71 C72 C73 C74 2(2) . . . . ?
C72 C73 C74 C69 -1.0(19) . . . . ?
C70 C69 C74 C73 0.2(18) . . . . ?
As6 C69 C74 C73 180.0(9) . . . . ?
C6 As6 C75 C80 -154.7(10) . . . . ?
C69 As6 C75 C80 96.9(10) . . . . ?
Pt3 As6 C75 C80 -37.8(11) . . . . ?
C6 As6 C75 C76 26.7(11) . . . . ?
C69 As6 C75 C76 -81.8(11) . . . . ?
Pt3 As6 C75 C76 143.6(9) . . . . ?
C80 C75 C76 C77 1(2) . . . . ?
As6 C75 C76 C77 179.3(11) . . . . ?
C75 C76 C77 C78 0(2) . . . . ?
C76 C77 C78 C79 0(3) . . . . ?
C77 C78 C79 C80 -1(2) . . . . ?
C76 C75 C80 C79 -1(2) . . . . ?
As6 C75 C80 C79 -179.9(10) . . . . ?
C78 C79 C80 C75 1(2) . . . . ?
C87 As7 C81 C82 112.7(10) . . . . ?
C7 As7 C81 C82 -138.5(10) . . . . ?
Pt2 As7 C81 C82 -20.1(11) . . . . ?
C87 As7 C81 C86 -67.8(10) . . . . ?
C7 As7 C81 C86 41.0(10) . . . . ?
Pt2 As7 C81 C86 159.4(8) . . . . ?
C86 C81 C82 C83 0.2(19) . . . . ?
As7 C81 C82 C83 179.7(10) . . . . ?
C81 C82 C83 C84 -1(2) . . . . ?
C82 C83 C84 C85 2(2) . . . . ?
C83 C84 C85 C86 -3(2) . . . . ?
C84 C85 C86 C81 2.2(19) . . . . ?
C82 C81 C86 C85 -1.0(18) . . . . ?
As7 C81 C86 C85 179.5(9) . . . . ?
C7 As7 C87 C92 134.0(9) . . . . ?
C81 As7 C87 C92 -118.8(9) . . . . ?
Pt2 As7 C87 C92 15.7(10) . . . . ?
C7 As7 C87 C88 -45.8(10) . . . . ?
C81 As7 C87 C88 61.4(10) . . . . ?
Pt2 As7 C87 C88 -164.1(8) . . . . ?
C92 C87 C88 C89 -1.0(17) . . . . ?
As7 C87 C88 C89 178.8(9) . . . . ?
C87 C88 C89 C90 0.9(18) . . . . ?
C88 C89 C90 C91 -0.2(19) . . . . ?
C89 C90 C91 C92 -0.4(19) . . . . ?
C88 C87 C92 C91 0.4(17) . . . . ?
As7 C87 C92 C91 -179.4(9) . . . . ?
C90 C91 C92 C87 0.3(19) . . . . ?
C99 As8 C93 C94 -77.9(9) . . . . ?
C8 As8 C93 C94 173.8(8) . . . . ?
Pt2 As8 C93 C94 56.9(9) . . . . ?
C99 As8 C93 C98 105.3(9) . . . . ?
C8 As8 C93 C98 -3.0(10) . . . . ?
Pt2 As8 C93 C98 -119.9(8) . . . . ?
C98 C93 C94 C95 -2.6(17) . . . . ?
As8 C93 C94 C95 -179.5(9) . . . . ?
C93 C94 C95 C96 1.1(18) . . . . ?
C94 C95 C96 C97 -0.3(18) . . . . ?
C95 C96 C97 C98 1.1(18) . . . . ?
C94 C93 C98 C97 3.3(16) . . . . ?
As8 C93 C98 C97 -180.0(8) . . . . ?
C96 C97 C98 C93 -2.5(17) . . . . ?
C93 As8 C99 C100 94.0(10) . . . . ?
C8 As8 C99 C100 -156.5(10) . . . . ?
Pt2 As8 C99 C100 -36.1(11) . . . . ?
C93 As8 C99 C104 -87.3(10) . . . . ?
C8 As8 C99 C104 22.1(10) . . . . ?
Pt2 As8 C99 C104 142.5(8) . . . . ?
C104 C99 C100 C101 1.5(19) . . . . ?
As8 C99 C100 C101 -179.8(11) . . . . ?
C99 C100 C101 C102 0(2) . . . . ?
C100 C101 C102 C103 -2(2) . . . . ?
C101 C102 C103 C104 3(2) . . . . ?
C102 C103 C104 C99 -2(2) . . . . ?
C100 C99 C104 C103 -0.5(18) . . . . ?
As8 C99 C104 C103 -179.1(9) . . . . ?
O300 O300 C301 C302 53(6) 2 . . . ?
O40A O40A C41A C42A -58(10) 2 . . . ?
O40B O40B C41B C42B 107(8) 2 . . . ?
